data_7701425
loop_
_publ_author_name
'Aromi, Guillem'
'Darawsheh, Mohanad'
'Diego, Rosa'
'Barrios, Leon\'i Alejandra'
'Sadurn\'i, Anna'
'Garcia Gomez, Jordi'
'Lloyd, Paul'
'Teat, Simon'
'Roubeau, Olivier'
'Aguil\`a, David'

_publ_section_title
;
 Designed Asymmetric Coordination Helicates with bis-\b-diketonate Ligands
;
_journal_name_full 'Dalton Transactions'
_journal_paper_doi 10.1039/C9DT03398J
_journal_year 2019
_chemical_formula_sum 'C85 H74.33 Fe2 O21.25'
_chemical_formula_weight 1547.47
_space_group_crystal_system monoclinic
_space_group_IT_number 14
_space_group_name_Hall '-P 2yn'
_space_group_name_H-M_alt 'P 1 21/n 1'
_symmetry_space_group_name_Hall '-P 2yn'
_symmetry_space_group_name_H-M 'P 1 21/n 1'
_atom_sites_solution_hydrogens geom
_audit_creation_method SHELXL-2013
_audit_update_record
;
2019-05-23 deposited with the CCDC.    2019-10-23 downloaded from the CCDC.
;
_cell_angle_alpha 90
_cell_angle_beta 105.815(2)
_cell_angle_gamma 90
_cell_formula_units_Z 12
_cell_length_a 23.4757(17)
_cell_length_b 34.645(2)
_cell_length_c 30.737(2)
_cell_measurement_reflns_used 9463
_cell_measurement_temperature 193(2)
_cell_measurement_theta_max 26.28
_cell_measurement_theta_min 2.48
_cell_volume 24053(3)
_computing_structure_refinement 'SHELXL-2013 (Sheldrick, 2013)'
_diffrn_ambient_temperature 193(2)
_diffrn_measured_fraction_theta_full 0.881
_diffrn_measured_fraction_theta_max 0.995
_diffrn_measurement_device_type 'Bruker APEX II CCD diffractometer'
_diffrn_measurement_method '\w rotation with narrow frames'
_diffrn_radiation_type synchrotron
_diffrn_radiation_wavelength 0.7749
_diffrn_reflns_av_R_equivalents 0.0647
_diffrn_reflns_av_unetI/netI 0.0352
_diffrn_reflns_Laue_measured_fraction_full 0.881
_diffrn_reflns_Laue_measured_fraction_max 0.995
_diffrn_reflns_limit_h_max 27
_diffrn_reflns_limit_h_min -27
_diffrn_reflns_limit_k_max 39
_diffrn_reflns_limit_k_min -39
_diffrn_reflns_limit_l_max 35
_diffrn_reflns_limit_l_min -35
_diffrn_reflns_number 324922
_diffrn_reflns_point_group_measured_fraction_full 0.881
_diffrn_reflns_point_group_measured_fraction_max 0.995
_diffrn_reflns_theta_full 27.706
_diffrn_reflns_theta_max 26.514
_diffrn_reflns_theta_min 1.282
_diffrn_source 'Advanced Light Source station 11.3.1'
_exptl_absorpt_coefficient_mu 0.543
_exptl_absorpt_correction_T_max 0.7454
_exptl_absorpt_correction_T_min 0.6309
_exptl_absorpt_correction_type multi-scan
_exptl_crystal_colour Red
_exptl_crystal_density_diffrn 1.282
_exptl_crystal_description Needle
_exptl_crystal_F_000 9676
_exptl_crystal_size_max 0.400
_exptl_crystal_size_mid 0.040
_exptl_crystal_size_min 0.020
_refine_diff_density_max 1.383
_refine_diff_density_min -0.545
_refine_diff_density_rms 0.092
_refine_ls_extinction_method none
_refine_ls_goodness_of_fit_ref 1.014
_refine_ls_hydrogen_treatment constr
_refine_ls_matrix_type full
_refine_ls_number_parameters 3134
_refine_ls_number_reflns 38337
_refine_ls_number_restraints 1209
_refine_ls_restrained_S_all 1.041
_refine_ls_R_factor_all 0.0831
_refine_ls_R_factor_gt 0.0681
_refine_ls_shift/su_max 0.007
_refine_ls_shift/su_mean 0.000
_refine_ls_structure_factor_coef Fsqd
_refine_ls_weighting_details 'w=1/[\s^2^(Fo^2^)+(0.1401P)^2^+30.4627P] where P=(Fo^2^+2Fc^2^)/3'
_refine_ls_weighting_scheme calc
_refine_ls_wR_factor_gt 0.2119
_refine_ls_wR_factor_ref 0.2269
_reflns_Friedel_coverage 0.000
_reflns_number_gt 30367
_reflns_number_total 38337
_reflns_threshold_expression 'I > 2\s(I)'
_cod_data_source_file c9dt03398j2.cif
_cod_data_source_block cs571
_cod_database_code 7701425
_shelx_space_group_comment
;
The symmetry employed for this shelxl refinement is uniquely defined
by the following loop, which should always be used as a source of
symmetry information in preference to the above space-group names.
They are only intended as comments.
;
_shelx_estimated_absorpt_t_min 0.812
_shelx_estimated_absorpt_t_max 0.989
_shelxl_version_number 2013-4

loop_
_space_group_symop_operation_xyz
'x, y, z'
'-x+1/2, y+1/2, -z+1/2'
'-x, -y, -z'
'x-1/2, -y-1/2, z-1/2'

loop_
_atom_site_label
_atom_site_type_symbol
_atom_site_fract_x
_atom_site_fract_y
_atom_site_fract_z
_atom_site_U_iso_or_equiv
_atom_site_adp_type
_atom_site_occupancy
_atom_site_site_symmetry_order
_atom_site_calc_flag
_atom_site_refinement_flags_posn
_atom_site_refinement_flags_adp
_atom_site_refinement_flags_occupancy
_atom_site_disorder_assembly
_atom_site_disorder_group
Fe1 Fe 0.73315(2) 0.22757(2) 0.55930(2) 0.04033(14) Uani 1 1 d . . . . .
Fe2 Fe 0.48047(3) 0.11386(2) 0.56686(2) 0.04992(16) Uani 1 1 d . . . . .
O1 O 0.81276(15) 0.32881(9) 0.61674(13) 0.0746(10) Uani 1 1 d . . . . .
H1 H 0.8005 0.3079 0.6036 0.112 Uiso 1 1 calc R U . . .
O2 O 0.74024(12) 0.28535(7) 0.56170(9) 0.0465(6) Uani 1 1 d . . . . .
O3 O 0.65285(12) 0.23649(7) 0.52144(9) 0.0436(6) Uani 1 1 d . . . . .
O4 O 0.47724(12) 0.16659(7) 0.54198(10) 0.0488(7) Uani 1 1 d . . . . .
O5 O 0.40685(14) 0.10488(8) 0.51599(12) 0.0597(8) Uani 1 1 d . . . . .
O6 O 0.35494(18) 0.04332(10) 0.48390(17) 0.0890(12) Uani 1 1 d . . . . .
H6 H 0.3801 0.0570 0.5020 0.134 Uiso 1 1 calc R U . . .
C1 C 0.77563(19) 0.35751(12) 0.59799(15) 0.0537(10) Uani 1 1 d . . . . .
C2 C 0.7933(2) 0.39497(14) 0.61244(19) 0.0708(14) Uani 1 1 d . . . . .
H2 H 0.8301 0.3989 0.6344 0.085 Uiso 1 1 calc R U . . .
C3 C 0.7587(2) 0.42565(14) 0.5956(2) 0.0776(16) Uani 1 1 d . . . . .
H3 H 0.7709 0.4509 0.6062 0.093 Uiso 1 1 calc R U . . .
C4 C 0.7052(2) 0.42045(13) 0.56280(19) 0.0678(14) Uani 1 1 d . . . . .
H4 H 0.6816 0.4421 0.5502 0.081 Uiso 1 1 calc R U . . .
C5 C 0.68701(19) 0.38379(11) 0.54880(15) 0.0503(10) Uani 1 1 d . . . . .
H5 H 0.6500 0.3804 0.5269 0.060 Uiso 1 1 calc R U . . .
C6 C 0.72083(17) 0.35143(11) 0.56562(13) 0.0410(8) Uani 1 1 d . . . . .
C7 C 0.70033(17) 0.31200(10) 0.55103(12) 0.0386(8) Uani 1 1 d . . . . .
C8 C 0.64222(17) 0.30388(11) 0.52859(13) 0.0411(8) Uani 1 1 d . . . . .
H8 H 0.6152 0.3248 0.5211 0.049 Uiso 1 1 calc R U . . .
C9 C 0.62061(17) 0.26666(10) 0.51621(12) 0.0391(8) Uani 1 1 d . . . . .
C10 C 0.55684(17) 0.25947(11) 0.49741(13) 0.0421(9) Uani 1 1 d . . . . .
C11 C 0.51925(18) 0.28538(11) 0.46843(14) 0.0491(10) Uani 1 1 d . . . . .
H11 H 0.5343 0.3093 0.4614 0.059 Uiso 1 1 calc R U . . .
C12 C 0.4608(2) 0.27649(13) 0.45015(17) 0.0592(12) Uani 1 1 d . . . . .
H12 H 0.4357 0.2943 0.4305 0.071 Uiso 1 1 calc R U . . .
C13 C 0.43801(19) 0.24182(12) 0.46004(16) 0.0545(11) Uani 1 1 d . . . . .
H13 H 0.3977 0.2355 0.4465 0.065 Uiso 1 1 calc R U . . .
C14 C 0.47429(17) 0.21623(11) 0.48985(14) 0.0447(9) Uani 1 1 d . . . . .
C15 C 0.53341(17) 0.22505(10) 0.50814(13) 0.0420(9) Uani 1 1 d . . . . .
H15 H 0.5583 0.2074 0.5283 0.050 Uiso 1 1 calc R U . . .
C16 C 0.45218(17) 0.17883(11) 0.50259(15) 0.0459(9) Uani 1 1 d . . . . .
C17 C 0.40750(18) 0.15941(11) 0.47062(16) 0.0511(10) Uani 1 1 d . . . . .
H17 H 0.3910 0.1714 0.4422 0.061 Uiso 1 1 calc R U . . .
C18 C 0.38609(18) 0.12334(12) 0.47863(17) 0.0513(10) Uani 1 1 d . . . . .
C19 C 0.3391(2) 0.10374(12) 0.44382(18) 0.0587(12) Uani 1 1 d . . . . .
C20 C 0.3051(2) 0.12312(15) 0.4057(2) 0.0739(14) Uani 1 1 d . . . . .
H20 H 0.3117 0.1499 0.4023 0.089 Uiso 1 1 calc R U . . .
C21 C 0.2627(3) 0.10475(19) 0.3731(2) 0.101(2) Uani 1 1 d . . . . .
H21 H 0.2403 0.1186 0.3475 0.121 Uiso 1 1 calc R U . . .
C22 C 0.2523(3) 0.0663(2) 0.3774(3) 0.108(2) Uani 1 1 d . . . . .
H22 H 0.2231 0.0534 0.3545 0.129 Uiso 1 1 calc R U . . .
C23 C 0.2832(3) 0.04667(18) 0.4140(3) 0.096(2) Uani 1 1 d . . . . .
H23 H 0.2754 0.0200 0.4167 0.115 Uiso 1 1 calc R U . . .
C24 C 0.3264(2) 0.06476(14) 0.4480(2) 0.0703(15) Uani 1 1 d . . . . .
O7 O 0.91320(14) 0.21794(10) 0.59168(11) 0.0629(8) Uani 1 1 d . . . . .
H7 H 0.8785 0.2267 0.5855 0.094 Uiso 1 1 calc R U . . .
O8 O 0.81264(12) 0.22614(8) 0.60404(9) 0.0489(7) Uani 1 1 d . . . . .
O9 O 0.70237(12) 0.22006(8) 0.61174(9) 0.0471(6) Uani 1 1 d . . . . .
O10 O 0.54182(13) 0.13152(8) 0.62022(11) 0.0545(7) Uani 1 1 d . . . . .
O11 O 0.42590(14) 0.11998(9) 0.60647(11) 0.0590(8) Uani 1 1 d . . . . .
O12 O 0.31568(16) 0.12505(12) 0.58466(14) 0.0784(10) Uani 1 1 d . . . . .
H12A H 0.3491 0.1178 0.5828 0.118 Uiso 1 1 calc R U . . .
C25 C 0.9312(2) 0.20866(14) 0.63553(17) 0.0617(12) Uani 1 1 d . . . . .
C26 C 0.9915(2) 0.19982(19) 0.6527(2) 0.0843(17) Uani 1 1 d . . . . .
H26 H 1.0170 0.2001 0.6334 0.101 Uiso 1 1 calc R U . . .
C27 C 1.0134(3) 0.1908(3) 0.6976(3) 0.113(3) Uani 1 1 d . . . . .
H27 H 1.0545 0.1857 0.7096 0.135 Uiso 1 1 calc R U . . .
C28 C 0.9771(3) 0.1890(3) 0.7253(2) 0.127(3) Uani 1 1 d . . . . .
H28 H 0.9928 0.1816 0.7560 0.152 Uiso 1 1 calc R U . . .
C29 C 0.9176(3) 0.1977(2) 0.7094(2) 0.101(2) Uani 1 1 d . . . . .
H29 H 0.8933 0.1975 0.7296 0.122 Uiso 1 1 calc R U . . .
C30 C 0.8927(2) 0.20700(15) 0.66332(16) 0.0607(12) Uani 1 1 d . . . . .
C31 C 0.82919(19) 0.21346(12) 0.64522(14) 0.0497(10) Uani 1 1 d . . . . .
C32 C 0.7888(2) 0.20597(14) 0.66956(15) 0.0570(11) Uani 1 1 d . . . . .
H32 H 0.8037 0.1982 0.7002 0.068 Uiso 1 1 calc R U . . .
C33 C 0.72816(19) 0.20905(11) 0.65207(13) 0.0465(9) Uani 1 1 d . . . . .
C34 C 0.68696(19) 0.19792(12) 0.67889(14) 0.0499(10) Uani 1 1 d . . . . .
C35 C 0.6999(2) 0.20457(16) 0.72502(16) 0.0684(13) Uani 1 1 d . . . . .
H35 H 0.7371 0.2152 0.7410 0.082 Uiso 1 1 calc R U . . .
C36 C 0.6578(3) 0.1955(2) 0.74761(17) 0.0842(17) Uani 1 1 d . . . . .
H36A H 0.6657 0.2009 0.7790 0.101 Uiso 1 1 calc R U . . .
C37 C 0.6054(3) 0.17891(17) 0.72547(17) 0.0749(15) Uani 1 1 d . . . . .
H37 H 0.5774 0.1727 0.7416 0.090 Uiso 1 1 calc R U . . .
C38 C 0.5924(2) 0.17097(13) 0.67949(15) 0.0556(11) Uani 1 1 d . . . . .
C39 C 0.63357(19) 0.18109(12) 0.65643(14) 0.0493(10) Uani 1 1 d . . . . .
H39 H 0.6250 0.1764 0.6249 0.059 Uiso 1 1 calc R U . . .
C40 C 0.5372(2) 0.15195(12) 0.65381(15) 0.0525(10) Uani 1 1 d . . . . .
C41 C 0.4844(2) 0.15796(13) 0.66508(17) 0.0587(11) Uani 1 1 d . . . . .
H41 H 0.4851 0.1742 0.6901 0.070 Uiso 1 1 calc R U . . .
C42 C 0.4310(2) 0.14155(12) 0.64194(17) 0.0561(11) Uani 1 1 d . . . . .
C43 C 0.3758(2) 0.14898(13) 0.65423(19) 0.0637(12) Uani 1 1 d . . . . .
C44 C 0.3770(3) 0.1653(2) 0.6967(2) 0.095(2) Uani 1 1 d . . . . .
H44 H 0.4138 0.1712 0.7178 0.114 Uiso 1 1 calc R U . . .
C45 C 0.3248(3) 0.1726(2) 0.7075(3) 0.120(3) Uani 1 1 d . . . . .
H45 H 0.3255 0.1820 0.7366 0.144 Uiso 1 1 calc R U . . .
C46 C 0.2719(4) 0.1661(2) 0.6758(3) 0.114(3) Uani 1 1 d . . . . .
H46 H 0.2362 0.1731 0.6828 0.137 Uiso 1 1 calc R U . . .
C47 C 0.2687(3) 0.14977(19) 0.6345(3) 0.093(2) Uani 1 1 d . . . . .
H47 H 0.2315 0.1448 0.6135 0.112 Uiso 1 1 calc R U . . .
C48 C 0.3210(2) 0.14079(14) 0.6243(2) 0.0681(13) Uani 1 1 d . . . . .
O13 O 0.79930(19) 0.29012(9) 0.47217(13) 0.0766(10) Uani 1 1 d . . . . .
H13A H 0.7899 0.2775 0.4925 0.115 Uiso 1 1 calc R U . . .
O14 O 0.77660(12) 0.23041(7) 0.51151(10) 0.0470(6) Uani 1 1 d . . . . .
O15 O 0.72367(12) 0.17284(7) 0.54365(9) 0.0433(6) Uani 1 1 d . . . . .
O16 O 0.54031(13) 0.10182(8) 0.53579(11) 0.0531(7) Uani 1 1 d . . . . .
O17 O 0.48014(14) 0.05661(8) 0.57902(11) 0.0577(8) Uani 1 1 d . . . . .
O18 O 0.4380(2) 0.01387(11) 0.62999(16) 0.0892(13) Uani 1 1 d . . . . .
H18 H 0.4452 0.0347 0.6185 0.134 Uiso 1 1 calc R U . . .
C49 C 0.8035(2) 0.26587(13) 0.43850(17) 0.0584(11) Uani 1 1 d . . . . .
C50 C 0.8211(3) 0.28175(15) 0.4026(2) 0.0785(16) Uani 1 1 d . . . . .
H50 H 0.8299 0.3085 0.4025 0.094 Uiso 1 1 calc R U . . .
C51 C 0.8258(3) 0.25927(17) 0.3681(2) 0.0845(17) Uani 1 1 d . . . . .
H51 H 0.8383 0.2703 0.3439 0.101 Uiso 1 1 calc R U . . .
C52 C 0.8130(3) 0.22072(16) 0.3672(2) 0.0786(16) Uani 1 1 d . . . . .
H52 H 0.8162 0.2052 0.3425 0.094 Uiso 1 1 calc R U . . .
C53 C 0.7957(2) 0.20457(13) 0.40180(16) 0.0590(11) Uani 1 1 d . . . . .
H53 H 0.7876 0.1777 0.4011 0.071 Uiso 1 1 calc R U . . .
C54 C 0.78934(18) 0.22654(11) 0.43836(15) 0.0460(9) Uani 1 1 d . . . . .
C55 C 0.76913(16) 0.20950(10) 0.47540(14) 0.0411(8) Uani 1 1 d . . . . .
C56 C 0.74268(17) 0.17315(11) 0.47171(14) 0.0432(9) Uani 1 1 d . . . . .
H56 H 0.7387 0.1589 0.4446 0.052 Uiso 1 1 calc R U . . .
C57 C 0.72181(16) 0.15662(10) 0.50583(13) 0.0405(8) Uani 1 1 d . . . . .
C58 C 0.69294(17) 0.11817(10) 0.49906(13) 0.0411(8) Uani 1 1 d . . . . .
C59 C 0.71120(19) 0.08890(11) 0.47456(14) 0.0475(9) Uani 1 1 d . . . . .
H59 H 0.7420 0.0936 0.4606 0.057 Uiso 1 1 calc R U . . .
C60 C 0.6842(2) 0.05330(12) 0.47078(15) 0.0523(10) Uani 1 1 d . . . . .
H60 H 0.6972 0.0332 0.4547 0.063 Uiso 1 1 calc R U . . .
C61 C 0.63890(19) 0.04651(11) 0.49004(14) 0.0492(10) Uani 1 1 d . . . . .
H61 H 0.6209 0.0217 0.4874 0.059 Uiso 1 1 calc R U . . .
C62 C 0.61917(17) 0.07583(11) 0.51341(13) 0.0416(8) Uani 1 1 d . . . . .
C63 C 0.64679(17) 0.11150(11) 0.51792(13) 0.0420(9) Uani 1 1 d . . . . .
H63 H 0.6339 0.1315 0.5341 0.050 Uiso 1 1 calc R U . . .
C64 C 0.56900(18) 0.07083(11) 0.53315(13) 0.0438(9) Uani 1 1 d . . . . .
C65 C 0.55535(18) 0.03467(11) 0.54812(13) 0.0446(9) Uani 1 1 d . . . . .
H65 H 0.5773 0.0129 0.5429 0.053 Uiso 1 1 calc R U . . .
C66 C 0.51198(18) 0.02876(11) 0.56992(13) 0.0445(9) Uani 1 1 d . . . . .
C67 C 0.49923(18) -0.01017(11) 0.58480(13) 0.0455(9) Uani 1 1 d . . . . .
C68 C 0.5223(2) -0.04338(12) 0.57013(16) 0.0551(11) Uani 1 1 d . . . . .
H68 H 0.5472 -0.0408 0.5506 0.066 Uiso 1 1 calc R U . . .
C69 C 0.5102(2) -0.07934(14) 0.58305(19) 0.0694(13) Uani 1 1 d . . . . .
H69 H 0.5262 -0.1014 0.5722 0.083 Uiso 1 1 calc R U . . .
C70 C 0.4753(2) -0.08376(14) 0.6115(2) 0.0738(15) Uani 1 1 d . . . . .
H70 H 0.4672 -0.1089 0.6206 0.089 Uiso 1 1 calc R U . . .
C71 C 0.4519(2) -0.05259(15) 0.62704(19) 0.0707(14) Uani 1 1 d . . . . .
H71 H 0.4278 -0.0560 0.6470 0.085 Uiso 1 1 calc R U . . .
C72 C 0.4632(2) -0.01529(13) 0.61369(16) 0.0589(11) Uani 1 1 d . . . . .
Fe3 Fe -0.07812(3) 0.10357(2) 0.40859(2) 0.04656(16) Uani 1 1 d . . . . .
Fe4 Fe 0.16442(3) 0.22485(2) 0.39511(2) 0.04725(16) Uani 1 1 d . . . . .
O19 O -0.25954(15) 0.10853(11) 0.38109(12) 0.0716(9) Uani 1 1 d . . . . .
H19 H -0.2224 0.1082 0.3884 0.107 Uiso 1 1 calc R U . . .
O20 O -0.15972(12) 0.10313(8) 0.36524(10) 0.0521(7) Uani 1 1 d . . . . .
O21 O -0.05127(13) 0.11378(9) 0.35497(10) 0.0565(7) Uani 1 1 d . . . . .
O22 O 0.10114(13) 0.20747(9) 0.34302(10) 0.0550(7) Uani 1 1 d . . . . .
O23 O 0.21454(14) 0.22400(8) 0.35169(10) 0.0548(7) Uani 1 1 d . . . . .
O24 O 0.32687(16) 0.22068(12) 0.36776(14) 0.0807(11) Uani 1 1 d . . . . .
H24 H 0.2951 0.2260 0.3740 0.121 Uiso 1 1 calc R U . . .
C73 C -0.2804(2) 0.11802(14) 0.33659(18) 0.0632(12) Uani 1 1 d . . . . .
C74 C -0.3411(2) 0.12403(17) 0.3212(2) 0.0810(16) Uani 1 1 d . . . . .
H74 H -0.3653 0.1215 0.3412 0.097 Uiso 1 1 calc R U . . .
C75 C -0.3655(3) 0.13359(19) 0.2768(2) 0.0896(18) Uani 1 1 d . . . . .
H75 H -0.4069 0.1381 0.2661 0.107 Uiso 1 1 calc R U . . .
C76 C -0.3311(2) 0.13671(17) 0.2477(2) 0.0825(17) Uani 1 1 d . . . . .
H76 H -0.3489 0.1423 0.2167 0.099 Uiso 1 1 calc R U . . .
C77 C -0.2707(2) 0.13189(15) 0.26293(18) 0.0678(13) Uani 1 1 d . . . . .
H77 H -0.2470 0.1351 0.2425 0.081 Uiso 1 1 calc R U . . .
C78 C -0.24359(19) 0.12223(12) 0.30825(16) 0.0548(11) Uani 1 1 d . . . . .
C79 C -0.17918(19) 0.11773(12) 0.32532(15) 0.0501(10) Uani 1 1 d . . . . .
C80 C -0.1411(2) 0.12945(15) 0.30020(15) 0.0596(12) Uani 1 1 d . . . . .
H80 H -0.1577 0.1400 0.2709 0.072 Uiso 1 1 calc R U . . .
C81 C -0.0797(2) 0.12641(14) 0.31614(14) 0.0584(12) Uani 1 1 d D . . . .
C82 C -0.0425(10) 0.1443(4) 0.2894(8) 0.068(3) Uani 0.4 1 d D U P A 1
C83 C -0.0590(7) 0.1453(4) 0.2388(5) 0.076(2) Uani 0.4 1 d . U P A 1
H83 H -0.0967 0.1357 0.2227 0.091 Uiso 0.4 1 calc R U P A 1
C84 C -0.0221(6) 0.1596(4) 0.2143(5) 0.081(2) Uani 0.4 1 d . U P A 1
H84 H -0.0344 0.1597 0.1822 0.097 Uiso 0.4 1 calc R U P A 1
C85 C 0.0334(8) 0.1737(4) 0.2375(6) 0.077(2) Uani 0.4 1 d . U P A 1
H85 H 0.0608 0.1837 0.2226 0.092 Uiso 0.4 1 calc R U P A 1
C86 C 0.0453(5) 0.1718(4) 0.2851(12) 0.068(3) Uani 0.4 1 d D U P A 1
C87 C 0.0105(2) 0.15832(14) 0.30782(14) 0.0601(10) Uani 0.4 1 d . U P A 1
H87 H 0.0243 0.1586 0.3399 0.072 Uiso 0.4 1 calc R U P A 1
C82' C -0.0414(6) 0.1368(3) 0.2867(5) 0.064(2) Uani 0.6 1 d D U P A 2
C83' C -0.0551(5) 0.1241(3) 0.2435(3) 0.074(2) Uani 0.6 1 d . U P A 2
H83' H -0.0903 0.1099 0.2308 0.089 Uiso 0.6 1 calc R U P A 2
C84' C -0.0162(4) 0.1327(3) 0.2188(3) 0.077(2) Uani 0.6 1 d . U P A 2
H84' H -0.0245 0.1244 0.1882 0.093 Uiso 0.6 1 calc R U P A 2
C85' C 0.0349(5) 0.1532(3) 0.2376(3) 0.071(2) Uani 0.6 1 d . U P A 2
H85' H 0.0610 0.1581 0.2194 0.085 Uiso 0.6 1 calc R U P A 2
C86' C 0.0506(4) 0.1673(3) 0.2822(7) 0.065(2) Uani 0.6 1 d D U P A 2
C87' C 0.0105(2) 0.15832(14) 0.30782(14) 0.0601(10) Uani 0.6 1 d . U P A 2
H87' H 0.0180 0.1665 0.3384 0.072 Uiso 0.6 1 calc R U P A 2
C88 C 0.1030(2) 0.19040(14) 0.30669(14) 0.0582(11) Uani 1 1 d D . . . .
C89 C 0.1534(2) 0.19046(15) 0.29045(15) 0.0599(12) Uani 1 1 d . . . . .
H89 H 0.1507 0.1780 0.2624 0.072 Uiso 1 1 calc R U . . .
C90 C 0.2065(2) 0.20742(12) 0.31259(14) 0.0514(10) Uani 1 1 d . . . . .
C91 C 0.2583(2) 0.20639(12) 0.29465(16) 0.0562(11) Uani 1 1 d . . . . .
C92 C 0.2523(3) 0.19906(15) 0.24932(19) 0.0711(14) Uani 1 1 d . . . . .
H92 H 0.2140 0.1950 0.2294 0.085 Uiso 1 1 calc R U . . .
C93 C 0.3015(3) 0.19750(19) 0.2326(2) 0.0924(19) Uani 1 1 d . . . . .
H93 H 0.2968 0.1928 0.2014 0.111 Uiso 1 1 calc R U . . .
C94 C 0.3574(3) 0.2028(2) 0.2617(3) 0.104(2) Uani 1 1 d . . . . .
H94 H 0.3911 0.2014 0.2502 0.124 Uiso 1 1 calc R U . . .
C95 C 0.3650(3) 0.21006(19) 0.3065(3) 0.095(2) Uani 1 1 d . . . . .
H95 H 0.4036 0.2133 0.3263 0.114 Uiso 1 1 calc R U . . .
C96 C 0.3154(2) 0.21263(14) 0.3227(2) 0.0672(13) Uani 1 1 d . . . . .
O25 O -0.1484(2) 0.03931(9) 0.49267(15) 0.0843(12) Uani 1 1 d . . . . .
H25 H -0.1372 0.0521 0.4733 0.127 Uiso 1 1 calc R U . . .
O26 O -0.12023(13) 0.09877(8) 0.45697(10) 0.0533(7) Uani 1 1 d . . . . .
O27 O -0.07096(12) 0.15839(7) 0.42518(9) 0.0469(6) Uani 1 1 d . . . . .
O28 O 0.10603(14) 0.23323(8) 0.42871(10) 0.0544(7) Uani 1 1 d . . . . .
O29 O 0.16416(14) 0.28313(8) 0.38932(10) 0.0548(7) Uani 1 1 d . . . . .
O30 O 0.22238(17) 0.33132(9) 0.35676(12) 0.0689(9) Uani 1 1 d . . . . .
H30 H 0.2104 0.3094 0.3618 0.103 Uiso 1 1 calc R U . . .
C97 C -0.1515(2) 0.06263(13) 0.52708(18) 0.0614(12) Uani 1 1 d . . . . .
C98 C -0.1711(3) 0.04636(15) 0.5616(2) 0.0789(16) Uani 1 1 d . . . . .
H98 H -0.1809 0.0197 0.5604 0.095 Uiso 1 1 calc R U . . .
C99 C -0.1765(3) 0.06770(17) 0.5965(2) 0.0846(17) Uani 1 1 d . . . . .
H99 H -0.1907 0.0561 0.6195 0.102 Uiso 1 1 calc R U . . .
C100 C -0.1617(3) 0.10657(16) 0.5994(2) 0.0817(16) Uani 1 1 d . . . . .
H100 H -0.1651 0.1215 0.6245 0.098 Uiso 1 1 calc R U . . .
C101 C -0.1423(2) 0.12299(14) 0.56612(17) 0.0634(12) Uani 1 1 d . . . . .
H101 H -0.1327 0.1497 0.5680 0.076 Uiso 1 1 calc R U . . .
C102 C -0.13603(18) 0.10184(11) 0.52903(15) 0.0495(10) Uani 1 1 d . . . . .
C103 C -0.11494(17) 0.11966(11) 0.49305(14) 0.0445(9) Uani 1 1 d . . . . .
C104 C -0.08964(17) 0.15637(11) 0.49701(14) 0.0449(9) Uani 1 1 d . . . . .
H104 H -0.0862 0.1703 0.5242 0.054 Uiso 1 1 calc R U . . .
C105 C -0.06918(17) 0.17372(11) 0.46355(14) 0.0430(9) Uani 1 1 d . . . . .
C106 C -0.04133(17) 0.21259(11) 0.47147(13) 0.0426(9) Uani 1 1 d . . . . .
C107 C -0.0586(2) 0.23970(12) 0.49796(15) 0.0510(10) Uani 1 1 d . . . . .
H107 H -0.0897 0.2340 0.5113 0.061 Uiso 1 1 calc R U . . .
C108 C -0.0307(2) 0.27535(12) 0.50521(17) 0.0596(12) Uani 1 1 d . . . . .
H108 H -0.0431 0.2942 0.5232 0.072 Uiso 1 1 calc R U . . .
C109 C 0.0149(2) 0.28352(12) 0.48653(15) 0.0545(11) Uani 1 1 d . . . . .
H109 H 0.0342 0.3078 0.4920 0.065 Uiso 1 1 calc R U . . .
C110 C 0.03294(19) 0.25639(11) 0.45964(13) 0.0444(9) Uani 1 1 d . . . . .
C111 C 0.00405(18) 0.22095(11) 0.45213(13) 0.0427(9) Uani 1 1 d . . . . .
H111 H 0.0156 0.2023 0.4335 0.051 Uiso 1 1 calc R U . . .
C112 C 0.08164(19) 0.26351(11) 0.43898(13) 0.0450(9) Uani 1 1 d . . . . .
C113 C 0.09782(19) 0.30093(12) 0.43062(14) 0.0489(10) Uani 1 1 d . . . . .
H113 H 0.0794 0.3218 0.4416 0.059 Uiso 1 1 calc R U . . .
C114 C 0.13878(18) 0.30969(11) 0.40741(13) 0.0451(9) Uani 1 1 d . . . . .
C115 C 0.15529(19) 0.34999(12) 0.40053(14) 0.0480(9) Uani 1 1 d . . . . .
C116 C 0.1322(2) 0.38106(12) 0.41936(17) 0.0607(12) Uani 1 1 d . . . . .
H116 H 0.1045 0.3760 0.4361 0.073 Uiso 1 1 calc R U . . .
C117 C 0.1482(3) 0.41858(14) 0.4144(2) 0.0739(15) Uani 1 1 d . . . . .
H117 H 0.1323 0.4391 0.4280 0.089 Uiso 1 1 calc R U . . .
C118 C 0.1877(3) 0.42618(14) 0.3895(2) 0.0734(14) Uani 1 1 d . . . . .
H118 H 0.1988 0.4521 0.3858 0.088 Uiso 1 1 calc R U . . .
C119 C 0.2111(2) 0.39667(14) 0.37007(18) 0.0679(13) Uani 1 1 d . . . . .
H119 H 0.2379 0.4023 0.3527 0.081 Uiso 1 1 calc R U . . .
C120 C 0.1956(2) 0.35854(12) 0.37570(15) 0.0529(10) Uani 1 1 d . . . . .
O31 O -0.15653(15) -0.00569(10) 0.37458(15) 0.0802(11) Uani 1 1 d . . . . .
H31 H -0.1438 0.0168 0.3815 0.120 Uiso 1 1 calc R U . . .
O32 O -0.08032(13) 0.04532(8) 0.40832(11) 0.0560(8) Uani 1 1 d . . . . .
O33 O 0.00435(13) 0.09792(8) 0.44382(10) 0.0525(7) Uani 1 1 d . . . . .
O34 O 0.17294(12) 0.17159(7) 0.41873(9) 0.0478(6) Uani 1 1 d . . . . .
O35 O 0.24129(14) 0.23400(8) 0.44190(10) 0.0535(7) Uani 1 1 d . . . . .
O36 O 0.2952(2) 0.29539(9) 0.46840(15) 0.0961(14) Uani 1 1 d . . . . .
H36 H 0.2699 0.2811 0.4513 0.144 Uiso 1 1 calc R U . . .
C121 C -0.1148(2) -0.03128(13) 0.39435(17) 0.0579(11) Uani 1 1 d . . . . .
C122 C -0.1310(2) -0.07000(14) 0.3892(2) 0.0790(17) Uani 1 1 d . . . . .
H122 H -0.1698 -0.0769 0.3721 0.095 Uiso 1 1 calc R U . . .
C123 C -0.0917(3) -0.09798(14) 0.4084(2) 0.0835(18) Uani 1 1 d . . . . .
H123 H -0.1031 -0.1243 0.4043 0.100 Uiso 1 1 calc R U . . .
C124 C -0.0355(2) -0.08855(14) 0.4338(2) 0.0786(16) Uani 1 1 d . . . . .
H124 H -0.0085 -0.1082 0.4478 0.094 Uiso 1 1 calc R U . . .
C125 C -0.0189(2) -0.05051(13) 0.43866(18) 0.0640(13) Uani 1 1 d . . . . .
H125 H 0.0201 -0.0442 0.4559 0.077 Uiso 1 1 calc R U . . .
C126 C -0.05758(18) -0.02076(12) 0.41908(14) 0.0482(9) Uani 1 1 d . . . . .
C127 C -0.03893(18) 0.01989(11) 0.42477(14) 0.0457(9) Uani 1 1 d . . . . .
C128 C 0.01863(18) 0.03052(11) 0.44522(14) 0.0492(10) Uani 1 1 d . . . . .
H128 H 0.0469 0.0106 0.4553 0.059 Uiso 1 1 calc R U . . .
C129 C 0.03832(18) 0.06864(11) 0.45221(13) 0.0453(9) Uani 1 1 d . . . . .
C130 C 0.10249(18) 0.07732(11) 0.46863(14) 0.0450(9) Uani 1 1 d . . . . .
C131 C 0.14219(19) 0.05152(11) 0.49537(15) 0.0515(10) Uani 1 1 d . . . . .
H131 H 0.1285 0.0276 0.5037 0.062 Uiso 1 1 calc R U . . .
C132 C 0.2016(2) 0.06065(12) 0.50978(16) 0.0556(11) Uani 1 1 d . . . . .
H132 H 0.2286 0.0429 0.5281 0.067 Uiso 1 1 calc R U . . .
C133 C 0.22193(19) 0.09536(12) 0.49774(15) 0.0507(10) Uani 1 1 d . . . . .
H133 H 0.2629 0.1014 0.5077 0.061 Uiso 1 1 calc R U . . .
C134 C 0.18235(18) 0.12151(11) 0.47091(14) 0.0436(9) Uani 1 1 d . . . . .
C135 C 0.12267(18) 0.11208(11) 0.45654(13) 0.0438(9) Uani 1 1 d . . . . .
H135 H 0.0954 0.1297 0.4382 0.053 Uiso 1 1 calc R U . . .
C136 C 0.20189(17) 0.15920(11) 0.45750(14) 0.0437(9) Uani 1 1 d . . . . .
C137 C 0.24790(18) 0.17916(11) 0.48744(15) 0.0474(9) Uani 1 1 d . . . . .
H137 H 0.2674 0.1670 0.5152 0.057 Uiso 1 1 calc R U . . .
C138 C 0.26679(18) 0.21551(11) 0.47910(15) 0.0464(9) Uani 1 1 d . . . . .
C139 C 0.31463(18) 0.23622(11) 0.51110(15) 0.0486(10) Uani 1 1 d . . . . .
C140 C 0.3513(2) 0.21801(13) 0.54908(17) 0.0611(12) Uani 1 1 d . . . . .
H140 H 0.3445 0.1917 0.5546 0.073 Uiso 1 1 calc R U . . .
C141 C 0.3963(2) 0.23698(15) 0.5783(2) 0.0764(15) Uani 1 1 d . . . . .
H141 H 0.4210 0.2240 0.6037 0.092 Uiso 1 1 calc R U . . .
C142 C 0.4059(3) 0.27566(15) 0.5706(2) 0.0818(17) Uani 1 1 d . . . . .
H142 H 0.4377 0.2890 0.5908 0.098 Uiso 1 1 calc R U . . .
C143 C 0.3715(3) 0.29425(14) 0.5356(2) 0.0853(18) Uani 1 1 d . . . . .
H143 H 0.3777 0.3210 0.5318 0.102 Uiso 1 1 calc R U . . .
C144 C 0.3260(2) 0.27509(12) 0.50400(18) 0.0635(12) Uani 1 1 d . . . . .
Fe5 Fe 0.59720(3) 0.44647(2) 0.40951(2) 0.04489(15) Uani 1 1 d . . . . .
Fe6 Fe 0.85301(3) 0.56248(2) 0.42417(2) 0.05070(17) Uani 1 1 d . . . . .
O37 O 0.5184(2) 0.37372(9) 0.48046(13) 0.0796(11) Uani 1 1 d . . . . .
H37A H 0.5324 0.3886 0.4643 0.119 Uiso 1 1 calc R U . . .
O38 O 0.55684(13) 0.43536(8) 0.45784(10) 0.0518(7) Uani 1 1 d . . . . .
O39 O 0.60887(12) 0.49856(7) 0.43657(9) 0.0465(6) Uani 1 1 d . . . . .
O40 O 0.79753(13) 0.56840(8) 0.46100(10) 0.0527(7) Uani 1 1 d . . . . .
O41 O 0.85693(14) 0.62046(8) 0.42496(11) 0.0563(8) Uani 1 1 d . . . . .
O42 O 0.8962(2) 0.67005(10) 0.37959(16) 0.0923(14) Uani 1 1 d . . . . .
H42 H 0.8985 0.6486 0.3928 0.138 Uiso 1 1 calc R U . . .
C145 C 0.5158(2) 0.39240(12) 0.51839(16) 0.0535(10) Uani 1 1 d . . . . .
C146 C 0.4949(3) 0.37166(14) 0.54938(19) 0.0711(14) Uani 1 1 d . . . . .
H146 H 0.4845 0.3453 0.5437 0.085 Uiso 1 1 calc R U . . .
C147 C 0.4893(3) 0.38835(16) 0.5874(2) 0.0803(16) Uani 1 1 d . . . . .
H147 H 0.4740 0.3739 0.6080 0.096 Uiso 1 1 calc R U . . .
C148 C 0.5058(3) 0.42656(15) 0.59678(18) 0.0752(15) Uani 1 1 d . . . . .
H148 H 0.5017 0.4384 0.6236 0.090 Uiso 1 1 calc R U . . .
C149 C 0.5281(2) 0.44704(13) 0.56715(16) 0.0586(11) Uani 1 1 d . . . . .
H149 H 0.5397 0.4731 0.5740 0.070 Uiso 1 1 calc R U . . .
C150 C 0.53430(17) 0.43094(11) 0.52748(14) 0.0433(9) Uani 1 1 d . . . . .
C151 C 0.55876(16) 0.45273(11) 0.49573(13) 0.0403(8) Uani 1 1 d . . . . .
C152 C 0.58407(17) 0.48893(11) 0.50572(13) 0.0418(8) Uani 1 1 d . . . . .
H152 H 0.5845 0.5004 0.5339 0.050 Uiso 1 1 calc R U . . .
C153 C 0.60911(17) 0.50947(10) 0.47614(13) 0.0413(8) Uani 1 1 d . . . . .
C154 C 0.64048(17) 0.54629(10) 0.49134(13) 0.0414(8) Uani 1 1 d . . . . .
C155 C 0.62394(19) 0.57116(11) 0.52107(14) 0.0477(9) Uani 1 1 d . . . . .
H155 H 0.5918 0.5647 0.5330 0.057 Uiso 1 1 calc R U . . .
C156 C 0.6545(2) 0.60547(12) 0.53339(15) 0.0530(10) Uani 1 1 d . . . . .
H156 H 0.6425 0.6227 0.5532 0.064 Uiso 1 1 calc R U . . .
C157 C 0.7021(2) 0.61481(11) 0.51716(14) 0.0490(10) Uani 1 1 d . . . . .
H157 H 0.7227 0.6384 0.5259 0.059 Uiso 1 1 calc R U . . .
C158 C 0.71972(18) 0.58976(11) 0.48804(14) 0.0451(9) Uani 1 1 d . . . . .
C159 C 0.68899(18) 0.55567(11) 0.47501(14) 0.0446(9) Uani 1 1 d . . . . .
H159 H 0.7008 0.5386 0.4549 0.054 Uiso 1 1 calc R U . . .
C160 C 0.77128(19) 0.59817(11) 0.47040(14) 0.0473(10) Uani 1 1 d . . . . .
C161 C 0.78632(19) 0.63614(12) 0.46348(14) 0.0502(10) Uani 1 1 d . . . . .
H161 H 0.7668 0.6563 0.4746 0.060 Uiso 1 1 calc R U . . .
C162 C 0.82824(19) 0.64608(12) 0.44119(14) 0.0481(10) Uani 1 1 d . . . . .
C163 C 0.84142(19) 0.68669(12) 0.43320(14) 0.0483(9) Uani 1 1 d . . . . .
C164 C 0.8209(2) 0.71700(12) 0.45505(16) 0.0580(11) Uani 1 1 d . . . . .
H164 H 0.7985 0.7111 0.4757 0.070 Uiso 1 1 calc R U . . .
C165 C 0.8323(3) 0.75520(14) 0.4475(2) 0.0729(14) Uani 1 1 d . . . . .
H165 H 0.8185 0.7753 0.4630 0.087 Uiso 1 1 calc R U . . .
C166 C 0.8641(3) 0.76368(15) 0.4169(2) 0.0828(17) Uani 1 1 d . . . . .
H166 H 0.8715 0.7899 0.4111 0.099 Uiso 1 1 calc R U . . .
C167 C 0.8852(3) 0.73494(15) 0.3950(2) 0.0840(17) Uani 1 1 d . . . . .
H167 H 0.9074 0.7413 0.3744 0.101 Uiso 1 1 calc R U . . .
C168 C 0.8742(2) 0.69663(13) 0.40272(17) 0.0625(12) Uani 1 1 d . . . . .
O43 O 0.51432(17) 0.34553(11) 0.34466(15) 0.0886(12) Uani 1 1 d . . . . .
H43 H 0.5256 0.3660 0.3592 0.133 Uiso 1 1 calc R U . . .
O44 O 0.59028(13) 0.38932(8) 0.39622(10) 0.0511(7) Uani 1 1 d . . . . .
O45 O 0.67907(13) 0.43513(8) 0.44156(10) 0.0508(7) Uani 1 1 d . . . . .
O46 O 0.85672(13) 0.50733(8) 0.43893(11) 0.0529(7) Uani 1 1 d . . . . .
O47 O 0.92987(14) 0.56570(8) 0.47274(12) 0.0577(8) Uani 1 1 d . . . . .
O48 O 0.98171(19) 0.62483(10) 0.51153(17) 0.0943(14) Uani 1 1 d . . . . .
H48 H 0.9595 0.6120 0.4904 0.141 Uiso 1 1 calc R U . . .
C169 C 0.5513(2) 0.31625(14) 0.36326(18) 0.0653(13) Uani 1 1 d . . . . .
C170 C 0.5316(3) 0.27859(17) 0.3505(2) 0.0819(17) Uani 1 1 d . . . . .
H170 H 0.4941 0.2747 0.3294 0.098 Uiso 1 1 calc R U . . .
C171 C 0.5654(3) 0.24801(16) 0.3678(2) 0.0830(17) Uani 1 1 d . . . . .
H171 H 0.5516 0.2227 0.3588 0.100 Uiso 1 1 calc R U . . .
C172 C 0.6191(3) 0.25303(15) 0.3982(2) 0.0770(15) Uani 1 1 d . . . . .
H172 H 0.6424 0.2312 0.4106 0.092 Uiso 1 1 calc R U . . .
C173 C 0.6395(2) 0.28942(13) 0.41081(17) 0.0609(12) Uani 1 1 d . . . . .
H173 H 0.6773 0.2925 0.4317 0.073 Uiso 1 1 calc R U . . .
C174 C 0.60619(19) 0.32231(12) 0.39378(15) 0.0515(10) Uani 1 1 d . . . . .
C175 C 0.62838(19) 0.36161(12) 0.40842(13) 0.0460(9) Uani 1 1 d . . . . .
C176 C 0.68643(19) 0.36778(12) 0.43249(14) 0.0496(10) Uani 1 1 d . . . . .
H176 H 0.7120 0.3461 0.4399 0.060 Uiso 1 1 calc R U . . .
C177 C 0.70981(19) 0.40441(11) 0.44670(13) 0.0466(9) Uani 1 1 d . . . . .
C178 C 0.77340(19) 0.40980(11) 0.46812(14) 0.0483(10) Uani 1 1 d . . . . .
C179 C 0.8099(2) 0.38080(12) 0.49276(16) 0.0555(11) Uani 1 1 d . . . . .
H179 H 0.7940 0.3559 0.4952 0.067 Uiso 1 1 calc R U . . .
C180 C 0.8680(2) 0.38820(13) 0.51318(18) 0.0632(12) Uani 1 1 d . . . . .
H180 H 0.8921 0.3685 0.5305 0.076 Uiso 1 1 calc R U . . .
C181 C 0.8928(2) 0.42397(12) 0.50910(17) 0.0572(11) Uani 1 1 d . . . . .
H181 H 0.9334 0.4287 0.5235 0.069 Uiso 1 1 calc R U . . .
C182 C 0.85788(19) 0.45252(12) 0.48391(15) 0.0505(10) Uani 1 1 d . . . . .
C183 C 0.79836(19) 0.44556(11) 0.46332(15) 0.0484(10) Uani 1 1 d . . . . .
H183 H 0.7745 0.4652 0.4459 0.058 Uiso 1 1 calc R U . . .
C184 C 0.88088(18) 0.49120(11) 0.47711(16) 0.0491(10) Uani 1 1 d . . . . .
C185 C 0.92508(19) 0.50800(12) 0.51199(16) 0.0514(10) Uani 1 1 d . . . . .
H185 H 0.9400 0.4938 0.5391 0.062 Uiso 1 1 calc R U . . .
C186 C 0.94833(18) 0.54462(12) 0.50887(16) 0.0510(10) Uani 1 1 d . . . . .
C187 C 0.99367(19) 0.56193(12) 0.54633(17) 0.0555(11) Uani 1 1 d . . . . .
C188 C 1.0235(2) 0.54057(16) 0.5835(2) 0.0753(15) Uani 1 1 d . . . . .
H188 H 1.0154 0.5138 0.5843 0.090 Uiso 1 1 calc R U . . .
C189 C 1.0646(3) 0.55680(19) 0.6194(2) 0.097(2) Uani 1 1 d . . . . .
H189 H 1.0835 0.5418 0.6451 0.116 Uiso 1 1 calc R U . . .
C190 C 1.0778(3) 0.59582(19) 0.6172(3) 0.098(2) Uani 1 1 d . . . . .
H190 H 1.1073 0.6072 0.6412 0.117 Uiso 1 1 calc R U . . .
C191 C 1.0498(3) 0.61738(17) 0.5820(3) 0.092(2) Uani 1 1 d . . . . .
H191 H 1.0586 0.6441 0.5817 0.110 Uiso 1 1 calc R U . . .
C192 C 1.0076(2) 0.60117(14) 0.5456(2) 0.0722(15) Uani 1 1 d . . . . .
O49 O 0.42179(16) 0.45992(12) 0.39536(13) 0.0748(10) Uani 1 1 d . . . . .
H49 H 0.4569 0.4534 0.3977 0.112 Uiso 1 1 calc R U . . .
O50 O 0.51485(13) 0.45262(9) 0.36935(10) 0.0535(7) Uani 1 1 d . . . . .
O51 O 0.62108(13) 0.46641(8) 0.35755(9) 0.0508(7) Uani 1 1 d . . . . .
O52 O 0.78648(14) 0.55487(9) 0.37054(11) 0.0583(8) Uani 1 1 d . . . . .
O53 O 0.90246(14) 0.56358(9) 0.38058(11) 0.0600(8) Uani 1 1 d . . . . .
O54 O 1.01238(16) 0.55461(12) 0.39526(13) 0.0755(10) Uani 1 1 d . . . . .
H54 H 0.9806 0.5578 0.4023 0.113 Uiso 1 1 calc R U . . .
C193 C 0.3981(2) 0.47515(15) 0.3545(2) 0.0682(13) Uani 1 1 d . . . . .
C194 C 0.3393(3) 0.4844(2) 0.3443(3) 0.0935(19) Uani 1 1 d . . . . .
H194 H 0.3179 0.4806 0.3662 0.112 Uiso 1 1 calc R U . . .
C195 C 0.3117(3) 0.4990(3) 0.3031(3) 0.123(3) Uani 1 1 d . . . . .
H195 H 0.2708 0.5052 0.2963 0.148 Uiso 1 1 calc R U . . .
C196 C 0.3417(3) 0.5051(3) 0.2702(3) 0.124(3) Uani 1 1 d . . . . .
H196 H 0.3215 0.5141 0.2409 0.148 Uiso 1 1 calc R U . . .
C197 C 0.4014(3) 0.4976(2) 0.2814(2) 0.0940(19) Uani 1 1 d . . . . .
H197 H 0.4230 0.5028 0.2600 0.113 Uiso 1 1 calc R U . . .
C198 C 0.4310(2) 0.48254(14) 0.32337(17) 0.0626(12) Uani 1 1 d . . . . .
C199 C 0.49486(19) 0.47516(12) 0.33538(15) 0.0513(10) Uani 1 1 d . . . . .
C200 C 0.5312(2) 0.49241(13) 0.31249(16) 0.0577(11) Uani 1 1 d . . . . .
H200 H 0.5138 0.5086 0.2875 0.069 Uiso 1 1 calc R U . . .
C201 C 0.5924(2) 0.48701(12) 0.32457(14) 0.0500(10) Uani 1 1 d . . . . .
C202 C 0.6302(2) 0.50687(13) 0.29957(15) 0.0539(10) Uani 1 1 d . . . . .
C203 C 0.6113(2) 0.51380(15) 0.25300(16) 0.0671(13) Uani 1 1 d . . . . .
H203 H 0.5719 0.5078 0.2363 0.081 Uiso 1 1 calc R U . . .
C204 C 0.6505(3) 0.52942(17) 0.23167(17) 0.0772(15) Uani 1 1 d . . . . .
H204 H 0.6379 0.5338 0.2000 0.093 Uiso 1 1 calc R U . . .
C205 C 0.7069(2) 0.53869(15) 0.25499(17) 0.0675(13) Uani 1 1 d . . . . .
H205 H 0.7336 0.5486 0.2394 0.081 Uiso 1 1 calc R U . . .
C206 C 0.7257(2) 0.53357(12) 0.30204(15) 0.0551(11) Uani 1 1 d . . . . .
C207 C 0.6869(2) 0.51761(12) 0.32348(15) 0.0540(10) Uani 1 1 d . . . . .
H207 H 0.6992 0.5139 0.3553 0.065 Uiso 1 1 calc R U . . .
C208 C 0.7849(2) 0.54544(12) 0.33000(15) 0.0541(11) Uani 1 1 d . . . . .
C209 C 0.8343(2) 0.54399(13) 0.31335(16) 0.0601(12) Uani 1 1 d . . . . .
H209 H 0.8286 0.5367 0.2827 0.072 Uiso 1 1 calc R U . . .
C210 C 0.8912(2) 0.55251(12) 0.33864(16) 0.0573(11) Uani 1 1 d . . . . .
C211 C 0.9430(2) 0.54785(13) 0.32120(17) 0.0624(12) Uani 1 1 d . . . . .
C212 C 0.9368(3) 0.54200(17) 0.2753(2) 0.0786(15) Uani 1 1 d . . . . .
H212 H 0.8983 0.5424 0.2548 0.094 Uiso 1 1 calc R U . . .
C213 C 0.9860(3) 0.5356(2) 0.2586(2) 0.099(2) Uani 1 1 d . . . . .
H213 H 0.9809 0.5318 0.2272 0.119 Uiso 1 1 calc R U . . .
C214 C 1.0411(3) 0.5348(2) 0.2880(3) 0.100(2) Uani 1 1 d . . . . .
H214 H 1.0744 0.5299 0.2769 0.120 Uiso 1 1 calc R U . . .
C215 C 1.0496(3) 0.54088(18) 0.3338(2) 0.0848(17) Uani 1 1 d . . . . .
H215 H 1.0884 0.5402 0.3539 0.102 Uiso 1 1 calc R U . . .
C216 C 1.0004(2) 0.54813(14) 0.35041(19) 0.0669(13) Uani 1 1 d . . . . .
O1S O 0.7436(2) 0.03486(13) 0.66683(15) 0.0994(13) Uani 1 1 d . U . . .
C1S C 0.6882(4) 0.0434(2) 0.6375(3) 0.118(2) Uani 1 1 d . U . . .
H1SA H 0.6565 0.0287 0.6458 0.142 Uiso 0.6 1 calc R U P B 1
H1SB H 0.6872 0.0372 0.6059 0.142 Uiso 0.6 1 calc R U P B 1
H1SC H 0.6662 0.0193 0.6269 0.142 Uiso 0.4 1 calc R U P C 2
H1SD H 0.6930 0.0576 0.6108 0.142 Uiso 0.4 1 calc R U P C 2
C2S C 0.6806(7) 0.0854(4) 0.6430(5) 0.116(3) Uani 0.6 1 d . U P D 1
H2SA H 0.6867 0.0997 0.6167 0.139 Uiso 0.6 1 calc R U P D 1
H2SB H 0.6403 0.0911 0.6455 0.139 Uiso 0.6 1 calc R U P D 1
C3S C 0.7228(7) 0.0962(4) 0.6822(5) 0.114(3) Uani 0.6 1 d . U P D 1
H3SA H 0.7480 0.1170 0.6754 0.136 Uiso 0.6 1 calc R U P D 1
H3SB H 0.7030 0.1062 0.7045 0.136 Uiso 0.6 1 calc R U P D 1
C2S' C 0.6547(10) 0.0676(6) 0.6625(7) 0.119(3) Uani 0.4 1 d . U P D 2
H2SC H 0.6348 0.0894 0.6435 0.143 Uiso 0.4 1 calc R U P D 2
H2SD H 0.6246 0.0520 0.6715 0.143 Uiso 0.4 1 calc R U P D 2
C3S' C 0.6988(10) 0.0816(6) 0.7018(8) 0.120(3) Uani 0.4 1 d . U P D 2
H3SC H 0.6892 0.0732 0.7297 0.144 Uiso 0.4 1 calc R U P D 2
H3SD H 0.7002 0.1101 0.7015 0.144 Uiso 0.4 1 calc R U P D 2
C4S C 0.7570(4) 0.0651(2) 0.6998(3) 0.123(2) Uani 1 1 d . U . . .
H4SA H 0.7483 0.0566 0.7281 0.148 Uiso 0.6 1 calc R U P D 1
H4SB H 0.7994 0.0720 0.7068 0.148 Uiso 0.6 1 calc R U P D 1
H4SC H 0.7815 0.0852 0.6908 0.148 Uiso 0.4 1 calc R U P D 2
H4SD H 0.7789 0.0547 0.7297 0.148 Uiso 0.4 1 calc R U P D 2
O2S O 0.4863(3) 0.17248(17) 0.2257(2) 0.1301(17) Uani 1 1 d D U . . .
C5S C 0.4948(5) 0.2019(3) 0.1970(3) 0.148(3) Uani 1 1 d D U . . .
H5SA H 0.5377 0.2063 0.2015 0.178 Uiso 1 1 calc R U . . .
H5SB H 0.4769 0.2261 0.2041 0.178 Uiso 1 1 calc R U . . .
C6S C 0.4675(4) 0.1909(2) 0.1506(3) 0.132(2) Uani 1 1 d D U . . .
H6SA H 0.4259 0.1999 0.1403 0.159 Uiso 1 1 calc R U . . .
H6SB H 0.4898 0.2013 0.1301 0.159 Uiso 1 1 calc R U . . .
C7S C 0.4708(4) 0.1495(2) 0.1531(3) 0.126(2) Uani 1 1 d D U . . .
H7SA H 0.5095 0.1401 0.1503 0.151 Uiso 1 1 calc R U . . .
H7SB H 0.4387 0.1375 0.1293 0.151 Uiso 1 1 calc R U . . .
C8S C 0.4639(4) 0.1414(2) 0.1986(3) 0.124(2) Uani 1 1 d D U . . .
H8SA H 0.4215 0.1376 0.1970 0.149 Uiso 1 1 calc R U . . .
H8SB H 0.4857 0.1176 0.2110 0.149 Uiso 1 1 calc R U . . .
O3S O 0.8118(3) 0.51356(16) 0.1996(2) 0.1354(18) Uani 1 1 d . U . . .
C9S C 0.8014(4) 0.5141(2) 0.1544(3) 0.114(2) Uani 1 1 d . U . . .
H9SA H 0.8331 0.5288 0.1461 0.136 Uiso 1 1 calc R U . . .
H9SB H 0.7632 0.5272 0.1406 0.136 Uiso 1 1 calc R U . . .
C10S C 0.7996(4) 0.4739(3) 0.1368(3) 0.115(2) Uani 1 1 d . U . . .
H10A H 0.7594 0.4671 0.1180 0.139 Uiso 1 1 calc R U . . .
H10B H 0.8282 0.4703 0.1187 0.139 Uiso 1 1 calc R U . . .
C11S C 0.8154(5) 0.4520(3) 0.1766(3) 0.145(3) Uani 1 1 d . U . . .
H11A H 0.8560 0.4415 0.1818 0.174 Uiso 1 1 calc R U . . .
H11B H 0.7875 0.4303 0.1751 0.174 Uiso 1 1 calc R U . . .
C12S C 0.8125(6) 0.4785(3) 0.2115(3) 0.155(3) Uani 1 1 d . U . . .
H12B H 0.7764 0.4731 0.2212 0.186 Uiso 1 1 calc R U . . .
H12C H 0.8471 0.4742 0.2379 0.186 Uiso 1 1 calc R U . . .
O4S O 0.7937(3) 0.36831(15) 0.31590(19) 0.1217(16) Uani 1 1 d D U . . .
C13S C 0.7815(5) 0.3965(3) 0.2834(3) 0.137(2) Uani 1 1 d D U . . .
H13D H 0.7764 0.3850 0.2531 0.165 Uiso 0.35 1 calc R U P E 2
H13E H 0.8144 0.4153 0.2890 0.165 Uiso 0.35 1 calc R U P E 2
H13B H 0.7511 0.3873 0.2563 0.165 Uiso 0.65 1 calc R U P F 1
H13C H 0.8177 0.4030 0.2743 0.165 Uiso 0.65 1 calc R U P F 1
C14S C 0.7600(8) 0.4305(3) 0.3018(5) 0.135(3) Uani 0.65 1 d D U P G 1
H14A H 0.7901 0.4512 0.3074 0.162 Uiso 0.65 1 calc R U P G 1
H14B H 0.7233 0.4402 0.2804 0.162 Uiso 0.65 1 calc R U P G 1
C15S C 0.7491(7) 0.4197(3) 0.3410(5) 0.133(3) Uani 0.65 1 d D U P G 1
H15A H 0.7070 0.4242 0.3397 0.160 Uiso 0.65 1 calc R U P G 1
H15B H 0.7742 0.4346 0.3666 0.160 Uiso 0.65 1 calc R U P G 1
C14B C 0.7263(10) 0.4160(8) 0.2856(8) 0.137(4) Uani 0.35 1 d D U P G 2
H14C H 0.7327 0.4441 0.2896 0.164 Uiso 0.35 1 calc R U P G 2
H14D H 0.6944 0.4114 0.2575 0.164 Uiso 0.35 1 calc R U P G 2
C15B C 0.7116(8) 0.4004(8) 0.3220(7) 0.141(4) Uiso 0.35 1 d D U P G 2
H15C H 0.6766 0.3834 0.3120 0.169 Uiso 0.35 1 calc R U P G 2
H15D H 0.7025 0.4210 0.3414 0.169 Uiso 0.35 1 calc R U P G 2
C16S C 0.7630(4) 0.3783(3) 0.3466(3) 0.135(2) Uani 1 1 d D U . . .
H16C H 0.7883 0.3941 0.3713 0.163 Uiso 0.35 1 calc R U P G 2
H16D H 0.7505 0.3549 0.3600 0.163 Uiso 0.35 1 calc R U P G 2
H16A H 0.7875 0.3731 0.3778 0.163 Uiso 0.65 1 calc R U P G 1
H16B H 0.7261 0.3630 0.3412 0.163 Uiso 0.65 1 calc R U P G 1
O5S O 0.8415(3) 0.17991(19) 0.7842(2) 0.151(2) Uani 1 1 d . U . . .
C17S C 0.8577(5) 0.1844(3) 0.8295(3) 0.127(2) Uani 1 1 d . U . . .
H17A H 0.8260 0.1979 0.8392 0.152 Uiso 1 1 calc R U . . .
H17B H 0.8943 0.2000 0.8389 0.152 Uiso 1 1 calc R U . . .
C18S C 0.8677(4) 0.1461(3) 0.8501(3) 0.129(2) Uani 1 1 d . U . . .
H18A H 0.8384 0.1401 0.8670 0.155 Uiso 1 1 calc R U . . .
H18B H 0.9081 0.1438 0.8707 0.155 Uiso 1 1 calc R U . . .
C19S C 0.8599(5) 0.1208(3) 0.8098(4) 0.160(3) Uani 1 1 d . U . . .
H19A H 0.8983 0.1106 0.8076 0.192 Uiso 1 1 calc R U . . .
H19B H 0.8331 0.0989 0.8109 0.192 Uiso 1 1 calc R U . . .
C20S C 0.8347(5) 0.1455(3) 0.7738(3) 0.152(3) Uani 1 1 d . U . . .
H20A H 0.8528 0.1402 0.7488 0.183 Uiso 1 1 calc R U . . .
H20B H 0.7919 0.1399 0.7626 0.183 Uiso 1 1 calc R U . . .
O6S O 0.1775(3) 0.5520(2) 0.2607(2) 0.161(2) Uani 1 1 d . U . . .
C21S C 0.1652(5) 0.5321(3) 0.2199(4) 0.169(3) Uani 1 1 d . U . . .
H21A H 0.1498 0.5060 0.2234 0.202 Uiso 1 1 calc R U . . .
H21B H 0.2016 0.5293 0.2098 0.202 Uiso 1 1 calc R U . . .
C22S C 0.1230(5) 0.5532(3) 0.1884(4) 0.163(3) Uani 1 1 d . U . . .
H22A H 0.0836 0.5411 0.1836 0.195 Uiso 1 1 calc R U . . .
H22B H 0.1330 0.5535 0.1591 0.195 Uiso 1 1 calc R U . . .
C23S C 0.1217(6) 0.5917(4) 0.2046(4) 0.179(3) Uani 1 1 d . U . . .
H23A H 0.0822 0.5981 0.2083 0.215 Uiso 1 1 calc R U . . .
H23B H 0.1320 0.6106 0.1838 0.215 Uiso 1 1 calc R U . . .
C24S C 0.1688(6) 0.5912(4) 0.2506(4) 0.178(3) Uani 1 1 d . U . . .
H24A H 0.2060 0.6035 0.2483 0.213 Uiso 1 1 calc R U . . .
H24B H 0.1545 0.6048 0.2739 0.213 Uiso 1 1 calc R U . . .
O7S O 0.4995(3) 0.1867(3) 0.7794(3) 0.179(3) Uani 1 1 d . U . . .
C25S C 0.4859(6) 0.1693(4) 0.8183(4) 0.181(3) Uani 1 1 d . U . . .
H25A H 0.5226 0.1635 0.8422 0.217 Uiso 1 1 calc R U . . .
H25B H 0.4632 0.1451 0.8096 0.217 Uiso 1 1 calc R U . . .
C26S C 0.4502(5) 0.1983(3) 0.8340(4) 0.174(3) Uani 1 1 d . U . . .
H26A H 0.4600 0.1982 0.8674 0.209 Uiso 1 1 calc R U . . .
H26B H 0.4075 0.1925 0.8218 0.209 Uiso 1 1 calc R U . . .
C27S C 0.4641(6) 0.2371(3) 0.8174(4) 0.181(3) Uani 1 1 d . U . . .
H27A H 0.4896 0.2527 0.8421 0.218 Uiso 1 1 calc R U . . .
H27B H 0.4277 0.2518 0.8029 0.218 Uiso 1 1 calc R U . . .
C28S C 0.4973(6) 0.2247(4) 0.7827(5) 0.195(3) Uani 1 1 d . U . . .
H28A H 0.4771 0.2357 0.7528 0.234 Uiso 1 1 calc R U . . .
H28B H 0.5381 0.2352 0.7920 0.234 Uiso 1 1 calc R U . . .
O10S O 0.6711(4) 0.2797(3) 0.2238(3) 0.102(2) Uani 0.5 1 d . U P . .
C37S C 0.6717(8) 0.2428(5) 0.2370(5) 0.111(3) Uani 0.5 1 d . U P . .
C38S C 0.6549(7) 0.2438(4) 0.2814(5) 0.101(3) Uani 0.5 1 d . U P . .
H38A H 0.6128 0.2367 0.2768 0.121 Uiso 0.5 1 calc R U P . .
H38B H 0.6800 0.2261 0.3039 0.121 Uiso 0.5 1 calc R U P . .
C39S C 0.6656(6) 0.2837(4) 0.2955(4) 0.089(3) Uani 0.5 1 d . U P . .
H39A H 0.6285 0.2963 0.2976 0.107 Uiso 0.5 1 calc R U P . .
H39B H 0.6954 0.2855 0.3252 0.107 Uiso 0.5 1 calc R U P . .
C40S C 0.6865(7) 0.3009(4) 0.2617(5) 0.096(3) Uani 0.5 1 d . U P . .
H40A H 0.6698 0.3272 0.2554 0.116 Uiso 0.5 1 calc R U P . .
H40B H 0.7302 0.3031 0.2722 0.116 Uiso 0.5 1 calc R U P . .
O11S O 0.5579(8) 0.3971(6) 0.2626(5) 0.106(6) Uiso 0.25 1 d D . P . .
C41S C 0.5125(9) 0.4123(8) 0.2294(7) 0.102(8) Uiso 0.25 1 d D . P . .
H41A H 0.5012 0.4380 0.2384 0.122 Uiso 0.25 1 calc R U P . .
H41B H 0.4774 0.3951 0.2233 0.122 Uiso 0.25 1 calc R U P . .
C42S C 0.5340(10) 0.4153(8) 0.1902(6) 0.093(7) Uiso 0.25 1 d D . P . .
H42A H 0.5076 0.4012 0.1645 0.112 Uiso 0.25 1 calc R U P . .
H42B H 0.5356 0.4427 0.1814 0.112 Uiso 0.25 1 calc R U P . .
C43S C 0.5888(12) 0.3997(11) 0.2012(9) 0.139(12) Uiso 0.25 1 d D . P . .
H43A H 0.6183 0.4196 0.1992 0.166 Uiso 0.25 1 calc R U P . .
H43B H 0.5907 0.3787 0.1797 0.166 Uiso 0.25 1 calc R U P . .
C44S C 0.6022(11) 0.3846(10) 0.2462(9) 0.128(11) Uiso 0.25 1 d D . P . .
H44A H 0.6036 0.3561 0.2460 0.154 Uiso 0.25 1 calc R U P . .
H44B H 0.6409 0.3945 0.2647 0.154 Uiso 0.25 1 calc R U P . .
O12S O 0.5252(7) 0.0622(5) 0.7183(5) 0.090(5) Uiso 0.25 1 d D . P . .
C45S C 0.5033(7) 0.0764(7) 0.7503(6) 0.078(6) Uiso 0.25 1 d D . P . .
H45A H 0.4732 0.0589 0.7566 0.094 Uiso 0.25 1 calc R U P . .
H45B H 0.4850 0.1020 0.7415 0.094 Uiso 0.25 1 calc R U P . .
C46S C 0.5556(9) 0.0796(7) 0.7901(6) 0.085(6) Uiso 0.25 1 d D . P . .
H46A H 0.5633 0.1068 0.7994 0.103 Uiso 0.25 1 calc R U P . .
H46B H 0.5494 0.0647 0.8159 0.103 Uiso 0.25 1 calc R U P . .
C47S C 0.6005(8) 0.0650(9) 0.7767(7) 0.102(8) Uiso 0.25 1 d D . P . .
H47A H 0.6193 0.0438 0.7972 0.123 Uiso 0.25 1 calc R U P . .
H47B H 0.6306 0.0853 0.7779 0.123 Uiso 0.25 1 calc R U P . .
C48S C 0.5798(10) 0.0506(11) 0.7317(8) 0.136(12) Uiso 0.25 1 d D . P . .
H48A H 0.6033 0.0614 0.7122 0.164 Uiso 0.25 1 calc R U P . .
H48B H 0.5821 0.0221 0.7313 0.164 Uiso 0.25 1 calc R U P . .
O13S O 0.4668(4) 0.5071(4) 0.1964(3) 0.134(4) Uani 0.5 1 d D U P . .
C49S C 0.4292(7) 0.5002(5) 0.1602(5) 0.133(4) Uani 0.5 1 d D U P . .
H49A H 0.4048 0.4780 0.1646 0.160 Uiso 0.5 1 calc R U P . .
H49B H 0.4498 0.4926 0.1373 0.160 Uiso 0.5 1 calc R U P . .
C50S C 0.3920(6) 0.5314(5) 0.1435(5) 0.133(4) Uani 0.5 1 d D U P . .
H50A H 0.3873 0.5348 0.1108 0.160 Uiso 0.5 1 calc R U P . .
H50B H 0.3525 0.5272 0.1484 0.160 Uiso 0.5 1 calc R U P . .
C51S C 0.4179(6) 0.5627(4) 0.1665(6) 0.137(4) Uani 0.5 1 d D U P . .
H51A H 0.3896 0.5775 0.1786 0.165 Uiso 0.5 1 calc R U P . .
H51B H 0.4342 0.5798 0.1470 0.165 Uiso 0.5 1 calc R U P . .
C52S C 0.4633(8) 0.5466(5) 0.2015(6) 0.165(5) Uani 0.5 1 d D U P . .
H52A H 0.5016 0.5586 0.2015 0.198 Uiso 0.5 1 calc R U P . .
H52B H 0.4556 0.5523 0.2310 0.198 Uiso 0.5 1 calc R U P . .
O14S O 0.3076(6) 0.3276(4) 0.7015(4) 0.071(4) Uiso 0.25 1 d D . P . .
C53S C 0.322(2) 0.2903(6) 0.7052(8) 0.157(15) Uiso 0.25 1 d D . P . .
H53A H 0.2944 0.2755 0.7184 0.188 Uiso 0.25 1 calc R U P . .
H53B H 0.3629 0.2864 0.7240 0.188 Uiso 0.25 1 calc R U P . .
C54S C 0.3153(15) 0.2793(6) 0.6585(8) 0.120(10) Uiso 0.25 1 d D . P . .
H54A H 0.3476 0.2614 0.6568 0.144 Uiso 0.25 1 calc R U P . .
H54B H 0.2770 0.2660 0.6460 0.144 Uiso 0.25 1 calc R U P . .
C55S C 0.3177(12) 0.3110(6) 0.6353(6) 0.088(7) Uiso 0.25 1 d D . P . .
H55A H 0.2898 0.3094 0.6047 0.105 Uiso 0.25 1 calc R U P . .
H55B H 0.3582 0.3150 0.6321 0.105 Uiso 0.25 1 calc R U P . .
C56S C 0.3015(11) 0.3420(5) 0.6607(6) 0.085(7) Uiso 0.25 1 d D . P . .
H56A H 0.3278 0.3645 0.6620 0.103 Uiso 0.25 1 calc R U P . .
H56B H 0.2601 0.3501 0.6470 0.103 Uiso 0.25 1 calc R U P . .
C57S C 0.0540(7) 0.2318(4) 0.1581(5) 0.102(4) Uani 0.5 1 d D U P H 1
H57A H 0.0413 0.2547 0.1392 0.153 Uiso 0.5 1 calc R U P H 1
H57B H 0.0764 0.2398 0.1885 0.153 Uiso 0.5 1 calc R U P H 1
H57C H 0.0191 0.2171 0.1600 0.153 Uiso 0.5 1 calc R U P H 1
C58S C 0.0935(8) 0.2063(4) 0.1371(5) 0.085(3) Uani 0.5 1 d D U P H 1
H58A H 0.0714 0.1979 0.1063 0.103 Uiso 0.5 1 calc R U P H 1
H58B H 0.1291 0.2207 0.1352 0.103 Uiso 0.5 1 calc R U P H 1
O15S O 0.1096(7) 0.1743(3) 0.1657(4) 0.081(2) Uani 0.5 1 d D U P H 1
C59S C 0.1428(6) 0.1505(4) 0.1451(4) 0.088(3) Uani 0.5 1 d D U P H 1
H59A H 0.1800 0.1635 0.1441 0.106 Uiso 0.5 1 calc R U P H 1
H59B H 0.1201 0.1440 0.1139 0.106 Uiso 0.5 1 calc R U P H 1
C60S C 0.1562(9) 0.1139(4) 0.1747(6) 0.108(4) Uani 0.5 1 d D U P H 1
H60A H 0.1797 0.0959 0.1620 0.162 Uiso 0.5 1 calc R U P H 1
H60B H 0.1189 0.1015 0.1754 0.162 Uiso 0.5 1 calc R U P H 1
H60C H 0.1785 0.1209 0.2055 0.162 Uiso 0.5 1 calc R U P H 1
C57T C 0.0786(8) 0.2203(4) 0.1396(6) 0.093(4) Uani 0.5 1 d D U P I 2
H57D H 0.0765 0.2392 0.1154 0.139 Uiso 0.5 1 calc R U P I 2
H57E H 0.0909 0.2332 0.1690 0.139 Uiso 0.5 1 calc R U P I 2
H57F H 0.0397 0.2084 0.1357 0.139 Uiso 0.5 1 calc R U P I 2
C58T C 0.1238(7) 0.1890(4) 0.1373(4) 0.092(3) Uani 0.5 1 d D U P I 2
H58C H 0.1122 0.1756 0.1077 0.110 Uiso 0.5 1 calc R U P I 2
H58D H 0.1636 0.2004 0.1415 0.110 Uiso 0.5 1 calc R U P I 2
O15T O 0.1240(7) 0.1633(3) 0.1723(4) 0.083(2) Uani 0.5 1 d D U P I 2
C59T C 0.1520(8) 0.1303(4) 0.1617(5) 0.094(3) Uani 0.5 1 d D U P I 2
H59C H 0.1924 0.1364 0.1597 0.113 Uiso 0.5 1 calc R U P I 2
H59D H 0.1290 0.1190 0.1326 0.113 Uiso 0.5 1 calc R U P I 2
C60T C 0.1542(9) 0.1024(4) 0.2013(7) 0.138(5) Uani 0.5 1 d D U P I 2
H60D H 0.1736 0.0783 0.1965 0.206 Uiso 0.5 1 calc R U P I 2
H60E H 0.1139 0.0968 0.2027 0.206 Uiso 0.5 1 calc R U P I 2
H60F H 0.1766 0.1144 0.2297 0.206 Uiso 0.5 1 calc R U P I 2

loop_
_atom_site_aniso_label
_atom_site_aniso_U_11
_atom_site_aniso_U_22
_atom_site_aniso_U_33
_atom_site_aniso_U_23
_atom_site_aniso_U_13
_atom_site_aniso_U_12
Fe1 0.0417(3) 0.0324(3) 0.0472(3) -0.0005(2) 0.0126(2) -0.0043(2)
Fe2 0.0537(4) 0.0360(3) 0.0681(4) 0.0030(3) 0.0302(3) -0.0043(3)
O1 0.064(2) 0.0474(18) 0.089(2) -0.0063(17) -0.0184(18) -0.0034(16)
O2 0.0451(15) 0.0344(14) 0.0580(16) -0.0010(12) 0.0109(13) -0.0059(12)
O3 0.0442(15) 0.0337(14) 0.0518(15) -0.0013(11) 0.0112(12) -0.0051(12)
O4 0.0514(16) 0.0337(14) 0.0640(18) 0.0025(13) 0.0202(14) -0.0066(12)
O5 0.0564(18) 0.0413(16) 0.085(2) 0.0060(16) 0.0253(17) -0.0113(14)
O6 0.081(3) 0.0391(18) 0.147(4) 0.000(2) 0.031(3) -0.0152(18)
C1 0.053(2) 0.042(2) 0.062(3) -0.0030(19) 0.007(2) -0.0040(19)
C2 0.063(3) 0.048(3) 0.085(3) -0.014(2) -0.007(3) -0.013(2)
C3 0.076(3) 0.038(2) 0.106(4) -0.018(3) 0.002(3) -0.011(2)
C4 0.063(3) 0.035(2) 0.097(4) 0.000(2) 0.007(3) -0.002(2)
C5 0.049(2) 0.037(2) 0.061(3) -0.0004(18) 0.010(2) -0.0080(18)
C6 0.045(2) 0.035(2) 0.044(2) -0.0010(16) 0.0144(17) -0.0072(16)
C7 0.044(2) 0.0351(19) 0.0394(19) 0.0010(15) 0.0165(16) -0.0042(16)
C8 0.045(2) 0.0325(19) 0.046(2) 0.0014(16) 0.0131(17) -0.0044(16)
C9 0.048(2) 0.035(2) 0.0349(18) 0.0026(15) 0.0130(16) -0.0057(17)
C10 0.046(2) 0.0340(19) 0.047(2) -0.0027(16) 0.0140(17) -0.0066(16)
C11 0.051(2) 0.036(2) 0.058(2) 0.0069(18) 0.0097(19) -0.0065(18)
C12 0.051(3) 0.044(2) 0.074(3) 0.012(2) 0.003(2) -0.0011(19)
C13 0.040(2) 0.044(2) 0.075(3) 0.004(2) 0.007(2) -0.0044(18)
C14 0.045(2) 0.0329(19) 0.057(2) -0.0015(17) 0.0151(18) -0.0041(17)
C15 0.046(2) 0.0301(19) 0.050(2) 0.0015(16) 0.0128(17) -0.0038(16)
C16 0.039(2) 0.034(2) 0.068(3) -0.0010(19) 0.0209(19) -0.0028(16)
C17 0.050(2) 0.038(2) 0.067(3) -0.0026(19) 0.019(2) -0.0070(18)
C18 0.044(2) 0.038(2) 0.078(3) -0.009(2) 0.027(2) -0.0040(18)
C19 0.047(2) 0.042(2) 0.092(3) -0.017(2) 0.029(2) -0.0065(19)
C20 0.069(3) 0.053(3) 0.095(4) -0.016(3) 0.015(3) -0.014(2)
C21 0.091(4) 0.082(4) 0.108(5) -0.025(4) -0.009(4) -0.012(3)
C22 0.086(5) 0.085(5) 0.137(6) -0.044(5) 0.004(4) -0.027(4)
C23 0.079(4) 0.055(3) 0.159(7) -0.041(4) 0.041(4) -0.029(3)
C24 0.054(3) 0.041(3) 0.122(5) -0.018(3) 0.034(3) -0.011(2)
O7 0.0508(18) 0.074(2) 0.064(2) 0.0016(16) 0.0160(15) -0.0037(16)
O8 0.0447(15) 0.0499(16) 0.0505(16) 0.0033(13) 0.0103(13) -0.0036(12)
O9 0.0477(16) 0.0467(15) 0.0489(16) -0.0015(12) 0.0164(13) -0.0034(12)
O10 0.0528(17) 0.0483(16) 0.0682(19) 0.0039(14) 0.0263(15) -0.0014(13)
O11 0.0579(18) 0.0500(17) 0.078(2) -0.0015(16) 0.0342(16) -0.0087(14)
O12 0.063(2) 0.085(3) 0.087(3) 0.004(2) 0.0201(19) -0.007(2)
C25 0.053(3) 0.059(3) 0.068(3) -0.001(2) 0.009(2) -0.003(2)
C26 0.049(3) 0.104(5) 0.098(4) 0.017(4) 0.018(3) 0.005(3)
C27 0.053(3) 0.165(8) 0.110(5) 0.032(5) 0.004(4) 0.021(4)
C28 0.068(4) 0.218(10) 0.082(4) 0.047(5) -0.002(3) 0.026(5)
C29 0.067(4) 0.167(7) 0.063(3) 0.027(4) 0.007(3) 0.016(4)
C30 0.048(2) 0.071(3) 0.060(3) 0.006(2) 0.010(2) 0.001(2)
C31 0.053(2) 0.045(2) 0.050(2) -0.0015(18) 0.0107(19) -0.0025(19)
C32 0.055(3) 0.066(3) 0.048(2) 0.009(2) 0.011(2) 0.002(2)
C33 0.056(2) 0.040(2) 0.046(2) -0.0037(17) 0.0161(19) -0.0041(18)
C34 0.053(2) 0.047(2) 0.052(2) 0.0008(18) 0.0170(19) -0.0030(19)
C35 0.070(3) 0.084(4) 0.052(3) -0.001(2) 0.018(2) -0.009(3)
C36 0.085(4) 0.124(5) 0.045(3) -0.006(3) 0.021(3) -0.020(4)
C37 0.080(4) 0.094(4) 0.061(3) 0.007(3) 0.037(3) -0.008(3)
C38 0.060(3) 0.054(3) 0.057(3) 0.007(2) 0.023(2) -0.002(2)
C39 0.056(2) 0.046(2) 0.050(2) 0.0036(18) 0.0216(19) 0.0010(19)
C40 0.062(3) 0.042(2) 0.062(3) 0.008(2) 0.030(2) -0.0016(19)
C41 0.067(3) 0.050(2) 0.070(3) -0.001(2) 0.037(2) -0.008(2)
C42 0.066(3) 0.039(2) 0.074(3) 0.006(2) 0.037(2) -0.001(2)
C43 0.060(3) 0.049(3) 0.093(4) -0.001(2) 0.040(3) -0.008(2)
C44 0.091(4) 0.107(5) 0.110(5) -0.024(4) 0.065(4) -0.006(4)
C45 0.093(5) 0.141(7) 0.149(7) -0.056(6) 0.071(5) -0.024(5)
C46 0.098(5) 0.118(6) 0.152(7) -0.015(5) 0.079(5) 0.011(4)
C47 0.062(3) 0.088(4) 0.139(6) 0.019(4) 0.046(4) 0.002(3)
C48 0.075(3) 0.051(3) 0.088(4) 0.014(3) 0.041(3) 0.004(2)
O13 0.112(3) 0.0354(16) 0.098(3) -0.0040(17) 0.055(2) -0.0169(17)
O14 0.0515(16) 0.0360(14) 0.0576(17) -0.0035(12) 0.0219(13) -0.0096(12)
O15 0.0503(15) 0.0329(13) 0.0501(15) 0.0002(12) 0.0191(12) -0.0042(11)
O16 0.0618(18) 0.0348(15) 0.0727(19) 0.0043(13) 0.0352(15) -0.0050(13)
O17 0.0655(19) 0.0388(15) 0.081(2) 0.0044(14) 0.0414(17) -0.0043(14)
O18 0.117(3) 0.059(2) 0.123(3) 0.002(2) 0.085(3) -0.016(2)
C49 0.060(3) 0.044(2) 0.080(3) 0.004(2) 0.033(2) -0.006(2)
C50 0.098(4) 0.046(3) 0.108(4) 0.017(3) 0.055(4) -0.013(3)
C51 0.107(5) 0.071(4) 0.097(4) 0.018(3) 0.064(4) -0.007(3)
C52 0.104(4) 0.065(3) 0.086(4) 0.003(3) 0.058(3) -0.010(3)
C53 0.072(3) 0.049(2) 0.067(3) 0.002(2) 0.037(2) -0.006(2)
C54 0.043(2) 0.038(2) 0.062(2) 0.0051(18) 0.0214(19) -0.0020(17)
C55 0.0366(19) 0.0330(19) 0.056(2) 0.0044(17) 0.0165(17) 0.0011(15)
C56 0.046(2) 0.036(2) 0.052(2) -0.0005(17) 0.0194(18) -0.0028(16)
C57 0.038(2) 0.0314(19) 0.052(2) 0.0035(17) 0.0135(17) -0.0004(15)
C58 0.046(2) 0.0322(19) 0.047(2) 0.0022(16) 0.0167(17) -0.0024(16)
C59 0.055(2) 0.037(2) 0.057(2) 0.0009(18) 0.028(2) -0.0021(18)
C60 0.064(3) 0.037(2) 0.063(3) -0.0077(19) 0.029(2) -0.0032(19)
C61 0.060(3) 0.032(2) 0.060(2) -0.0011(17) 0.025(2) -0.0080(18)
C62 0.049(2) 0.0333(19) 0.046(2) 0.0006(16) 0.0177(17) -0.0072(16)
C63 0.049(2) 0.0326(19) 0.048(2) 0.0011(16) 0.0184(18) -0.0007(16)
C64 0.051(2) 0.034(2) 0.050(2) -0.0034(16) 0.0198(18) -0.0069(17)
C65 0.051(2) 0.0335(19) 0.052(2) 0.0019(17) 0.0194(18) -0.0066(17)
C66 0.048(2) 0.037(2) 0.049(2) 0.0012(17) 0.0149(18) -0.0065(17)
C67 0.047(2) 0.041(2) 0.049(2) 0.0039(17) 0.0133(18) -0.0120(17)
C68 0.061(3) 0.041(2) 0.067(3) 0.001(2) 0.023(2) -0.011(2)
C69 0.077(3) 0.042(2) 0.095(4) 0.006(2) 0.032(3) -0.008(2)
C70 0.081(4) 0.046(3) 0.097(4) 0.016(3) 0.029(3) -0.015(2)
C71 0.076(3) 0.062(3) 0.084(3) 0.015(3) 0.039(3) -0.017(3)
C72 0.065(3) 0.050(3) 0.067(3) 0.003(2) 0.028(2) -0.011(2)
Fe3 0.0462(3) 0.0364(3) 0.0549(3) -0.0070(2) 0.0101(3) -0.0019(2)
Fe4 0.0587(4) 0.0373(3) 0.0533(3) 0.0035(2) 0.0280(3) 0.0000(3)
O19 0.0566(19) 0.083(2) 0.077(2) -0.0017(19) 0.0221(17) -0.0052(19)
O20 0.0469(16) 0.0488(16) 0.0586(18) -0.0055(14) 0.0108(14) -0.0042(13)
O21 0.0476(16) 0.0661(19) 0.0551(18) -0.0130(15) 0.0129(14) 0.0017(14)
O22 0.0584(18) 0.0606(18) 0.0528(17) 0.0078(14) 0.0267(14) 0.0073(14)
O23 0.0617(18) 0.0489(16) 0.0625(19) 0.0018(14) 0.0317(15) -0.0019(14)
O24 0.063(2) 0.091(3) 0.093(3) -0.014(2) 0.031(2) -0.011(2)
C73 0.052(3) 0.056(3) 0.080(3) -0.011(2) 0.015(2) -0.010(2)
C74 0.051(3) 0.083(4) 0.109(5) -0.002(3) 0.021(3) -0.007(3)
C75 0.049(3) 0.094(4) 0.114(5) 0.010(4) 0.003(3) -0.003(3)
C76 0.061(3) 0.079(4) 0.089(4) 0.008(3) -0.011(3) -0.001(3)
C77 0.061(3) 0.064(3) 0.071(3) -0.005(2) 0.006(2) -0.008(2)
C78 0.050(2) 0.043(2) 0.065(3) -0.011(2) 0.005(2) -0.0080(19)
C79 0.050(2) 0.042(2) 0.055(3) -0.0149(19) 0.009(2) -0.0060(18)
C80 0.052(3) 0.074(3) 0.047(2) -0.013(2) 0.005(2) -0.003(2)
C81 0.054(3) 0.075(3) 0.047(2) -0.022(2) 0.014(2) -0.006(2)
C82 0.058(4) 0.107(5) 0.039(4) -0.021(5) 0.013(4) 0.002(4)
C83 0.062(4) 0.119(6) 0.047(4) -0.015(5) 0.016(3) -0.007(5)
C84 0.072(4) 0.125(6) 0.047(4) -0.013(5) 0.020(4) -0.011(5)
C85 0.068(4) 0.119(5) 0.047(4) -0.010(5) 0.021(4) -0.007(5)
C86 0.056(4) 0.106(5) 0.043(4) -0.008(4) 0.017(4) 0.005(4)
C87 0.053(2) 0.091(3) 0.0388(18) -0.0085(19) 0.0167(17) 0.004(2)
C82' 0.053(3) 0.101(4) 0.038(3) -0.022(4) 0.015(3) -0.003(4)
C83' 0.067(4) 0.109(5) 0.048(3) -0.019(4) 0.018(3) -0.018(4)
C84' 0.073(4) 0.119(5) 0.043(3) -0.019(4) 0.020(3) -0.023(4)
C85' 0.067(3) 0.109(5) 0.043(3) -0.013(4) 0.024(3) -0.017(4)
C86' 0.053(3) 0.106(4) 0.041(4) -0.005(4) 0.020(3) 0.000(3)
C87' 0.053(2) 0.091(3) 0.0388(18) -0.0085(19) 0.0167(17) 0.004(2)
C88 0.061(3) 0.075(3) 0.043(2) 0.011(2) 0.022(2) 0.008(2)
C89 0.060(3) 0.079(3) 0.048(2) 0.000(2) 0.026(2) 0.003(2)
C90 0.068(3) 0.043(2) 0.053(2) 0.0108(19) 0.033(2) 0.007(2)
C91 0.067(3) 0.045(2) 0.068(3) 0.004(2) 0.038(2) 0.001(2)
C92 0.082(4) 0.068(3) 0.078(3) -0.002(3) 0.047(3) -0.003(3)
C93 0.114(5) 0.091(4) 0.099(4) -0.013(3) 0.074(4) -0.011(4)
C94 0.095(5) 0.101(5) 0.145(6) -0.030(5) 0.085(5) -0.020(4)
C95 0.077(4) 0.094(4) 0.131(6) -0.022(4) 0.059(4) -0.011(3)
C96 0.070(3) 0.056(3) 0.089(4) -0.002(3) 0.044(3) -0.003(2)
O25 0.130(3) 0.0341(17) 0.109(3) -0.0026(18) 0.067(3) -0.0127(19)
O26 0.0578(18) 0.0386(15) 0.0644(18) -0.0064(13) 0.0180(14) -0.0097(13)
O27 0.0534(16) 0.0366(14) 0.0523(16) -0.0053(12) 0.0172(13) -0.0036(12)
O28 0.073(2) 0.0363(15) 0.0668(18) 0.0041(13) 0.0417(16) 0.0000(14)
O29 0.070(2) 0.0392(15) 0.0671(19) 0.0073(13) 0.0387(16) 0.0019(14)
O30 0.089(2) 0.0545(19) 0.079(2) 0.0013(17) 0.050(2) -0.0106(18)
C97 0.062(3) 0.039(2) 0.089(3) 0.008(2) 0.031(3) 0.001(2)
C98 0.097(4) 0.046(3) 0.109(4) 0.011(3) 0.053(4) -0.010(3)
C99 0.102(4) 0.066(3) 0.102(4) 0.020(3) 0.055(4) -0.005(3)
C100 0.108(5) 0.066(3) 0.089(4) 0.003(3) 0.058(4) -0.012(3)
C101 0.074(3) 0.048(3) 0.076(3) 0.001(2) 0.035(3) -0.008(2)
C102 0.044(2) 0.038(2) 0.068(3) 0.0068(19) 0.018(2) -0.0016(17)
C103 0.038(2) 0.036(2) 0.058(2) -0.0002(18) 0.0123(18) 0.0007(16)
C104 0.046(2) 0.036(2) 0.055(2) -0.0015(17) 0.0185(18) -0.0023(17)
C105 0.039(2) 0.036(2) 0.054(2) -0.0010(17) 0.0135(17) 0.0017(16)
C106 0.047(2) 0.0328(19) 0.051(2) 0.0001(16) 0.0184(18) -0.0018(16)
C107 0.058(3) 0.039(2) 0.065(3) -0.0016(19) 0.032(2) -0.0035(19)
C108 0.075(3) 0.040(2) 0.078(3) -0.013(2) 0.044(3) -0.006(2)
C109 0.073(3) 0.034(2) 0.065(3) -0.0043(19) 0.033(2) -0.010(2)
C110 0.059(2) 0.0330(19) 0.047(2) 0.0004(16) 0.0230(19) -0.0035(17)
C111 0.055(2) 0.0326(19) 0.044(2) -0.0008(16) 0.0190(18) -0.0027(17)
C112 0.057(2) 0.037(2) 0.045(2) -0.0015(16) 0.0204(18) -0.0056(18)
C113 0.059(3) 0.037(2) 0.057(2) -0.0014(18) 0.026(2) -0.0049(18)
C114 0.054(2) 0.037(2) 0.046(2) 0.0024(17) 0.0162(18) -0.0007(18)
C115 0.055(2) 0.040(2) 0.052(2) 0.0055(18) 0.0207(19) -0.0052(18)
C116 0.068(3) 0.042(2) 0.083(3) 0.000(2) 0.038(3) -0.007(2)
C117 0.086(4) 0.042(3) 0.105(4) -0.001(3) 0.045(3) -0.009(2)
C118 0.090(4) 0.041(3) 0.098(4) 0.006(2) 0.040(3) -0.015(2)
C119 0.077(3) 0.056(3) 0.080(3) 0.010(2) 0.037(3) -0.015(2)
C120 0.061(3) 0.047(2) 0.054(2) 0.0053(19) 0.021(2) -0.002(2)
O31 0.0517(19) 0.0507(19) 0.121(3) -0.004(2) -0.0055(19) -0.0077(16)
O32 0.0487(17) 0.0379(15) 0.075(2) -0.0096(14) 0.0050(15) -0.0038(13)
O33 0.0502(16) 0.0359(15) 0.0649(18) -0.0066(13) 0.0044(14) -0.0026(13)
O34 0.0554(17) 0.0350(14) 0.0542(17) 0.0028(12) 0.0170(14) -0.0023(12)
O35 0.0651(19) 0.0381(15) 0.0596(18) 0.0041(13) 0.0210(15) -0.0093(13)
O36 0.109(3) 0.0341(17) 0.116(3) 0.0150(19) -0.020(3) -0.0182(18)
C121 0.051(3) 0.045(2) 0.074(3) -0.004(2) 0.010(2) -0.007(2)
C122 0.057(3) 0.049(3) 0.114(4) -0.003(3) -0.005(3) -0.019(2)
C123 0.074(4) 0.041(3) 0.124(5) 0.000(3) 0.006(3) -0.019(2)
C124 0.067(3) 0.040(3) 0.115(4) 0.009(3) 0.001(3) -0.008(2)
C125 0.052(3) 0.045(2) 0.086(3) 0.001(2) 0.002(2) -0.007(2)
C126 0.049(2) 0.041(2) 0.055(2) -0.0004(18) 0.0132(19) -0.0067(18)
C127 0.050(2) 0.037(2) 0.052(2) -0.0061(17) 0.0153(19) -0.0042(18)
C128 0.048(2) 0.035(2) 0.062(3) 0.0004(18) 0.0100(19) -0.0042(17)
C129 0.050(2) 0.040(2) 0.044(2) -0.0002(17) 0.0085(17) -0.0055(18)
C130 0.048(2) 0.035(2) 0.050(2) -0.0033(17) 0.0092(18) -0.0050(17)
C131 0.058(3) 0.034(2) 0.058(2) 0.0046(18) 0.007(2) -0.0063(18)
C132 0.053(3) 0.035(2) 0.070(3) 0.0098(19) 0.002(2) 0.0000(18)
C133 0.046(2) 0.040(2) 0.063(3) -0.0013(19) 0.0093(19) -0.0032(18)
C134 0.048(2) 0.0309(19) 0.052(2) -0.0025(16) 0.0139(18) -0.0011(16)
C135 0.048(2) 0.0336(19) 0.048(2) -0.0006(16) 0.0099(18) -0.0004(17)
C136 0.047(2) 0.0328(19) 0.057(2) -0.0022(17) 0.0226(19) 0.0005(17)
C137 0.048(2) 0.036(2) 0.060(2) 0.0008(18) 0.0176(19) -0.0030(17)
C138 0.047(2) 0.036(2) 0.062(3) -0.0029(18) 0.026(2) -0.0004(17)
C139 0.046(2) 0.034(2) 0.070(3) -0.0019(19) 0.023(2) -0.0017(17)
C140 0.059(3) 0.043(2) 0.080(3) 0.006(2) 0.015(2) -0.010(2)
C141 0.068(3) 0.057(3) 0.092(4) 0.006(3) 0.000(3) -0.015(2)
C142 0.073(3) 0.054(3) 0.101(4) 0.000(3) -0.004(3) -0.015(3)
C143 0.079(4) 0.040(3) 0.119(5) 0.008(3) -0.003(3) -0.017(3)
C144 0.063(3) 0.036(2) 0.086(3) 0.002(2) 0.010(3) -0.005(2)
Fe5 0.0511(3) 0.0387(3) 0.0478(3) -0.0041(2) 0.0184(3) -0.0137(2)
Fe6 0.0584(4) 0.0388(3) 0.0650(4) -0.0120(3) 0.0339(3) -0.0163(3)
O37 0.130(3) 0.0377(17) 0.091(3) -0.0107(17) 0.064(2) -0.0282(19)
O38 0.0637(18) 0.0399(15) 0.0562(17) -0.0045(13) 0.0238(14) -0.0184(13)
O39 0.0580(17) 0.0359(14) 0.0503(16) -0.0044(12) 0.0228(13) -0.0134(12)
O40 0.0610(18) 0.0380(15) 0.0703(19) -0.0099(13) 0.0368(15) -0.0143(13)
O41 0.0646(19) 0.0411(16) 0.076(2) -0.0099(14) 0.0412(16) -0.0152(14)
O42 0.136(4) 0.058(2) 0.118(3) -0.006(2) 0.096(3) -0.017(2)
C145 0.060(3) 0.037(2) 0.069(3) 0.005(2) 0.028(2) -0.0040(19)
C146 0.095(4) 0.043(3) 0.088(4) 0.007(2) 0.046(3) -0.016(2)
C147 0.108(4) 0.065(3) 0.083(4) 0.011(3) 0.052(3) -0.022(3)
C148 0.106(4) 0.062(3) 0.071(3) -0.001(2) 0.048(3) -0.023(3)
C149 0.070(3) 0.050(2) 0.063(3) -0.001(2) 0.030(2) -0.017(2)
C150 0.041(2) 0.035(2) 0.056(2) 0.0050(17) 0.0166(18) -0.0022(16)
C151 0.037(2) 0.0351(19) 0.050(2) 0.0037(16) 0.0144(17) -0.0005(16)
C152 0.045(2) 0.036(2) 0.048(2) 0.0009(16) 0.0190(17) -0.0050(16)
C153 0.042(2) 0.0324(19) 0.052(2) 0.0007(16) 0.0173(17) -0.0031(16)
C154 0.049(2) 0.0308(18) 0.049(2) 0.0007(16) 0.0203(18) -0.0057(16)
C155 0.053(2) 0.037(2) 0.059(2) 0.0006(18) 0.026(2) -0.0060(18)
C156 0.066(3) 0.039(2) 0.063(3) -0.0121(19) 0.034(2) -0.006(2)
C157 0.064(3) 0.034(2) 0.056(2) -0.0078(17) 0.028(2) -0.0137(18)
C158 0.054(2) 0.036(2) 0.051(2) -0.0033(17) 0.0254(19) -0.0124(17)
C159 0.053(2) 0.036(2) 0.051(2) -0.0052(17) 0.0251(19) -0.0098(17)
C160 0.060(3) 0.039(2) 0.048(2) -0.0106(17) 0.0242(19) -0.0150(19)
C161 0.059(3) 0.040(2) 0.060(2) -0.0103(18) 0.031(2) -0.0166(19)
C162 0.057(2) 0.040(2) 0.052(2) -0.0088(18) 0.022(2) -0.0121(19)
C163 0.053(2) 0.041(2) 0.054(2) -0.0017(18) 0.0207(19) -0.0117(18)
C164 0.073(3) 0.039(2) 0.071(3) 0.000(2) 0.035(2) -0.013(2)
C165 0.090(4) 0.044(3) 0.099(4) -0.002(2) 0.050(3) -0.008(2)
C166 0.106(4) 0.042(3) 0.117(5) 0.012(3) 0.058(4) -0.012(3)
C167 0.106(5) 0.057(3) 0.112(5) 0.009(3) 0.069(4) -0.016(3)
C168 0.079(3) 0.047(2) 0.074(3) 0.001(2) 0.042(3) -0.014(2)
O43 0.068(2) 0.061(2) 0.117(3) -0.021(2) -0.008(2) -0.0186(19)
O44 0.0537(17) 0.0415(15) 0.0577(17) -0.0092(13) 0.0146(14) -0.0155(13)
O45 0.0536(17) 0.0363(15) 0.0610(17) -0.0051(13) 0.0130(14) -0.0137(13)
O46 0.0571(17) 0.0391(15) 0.070(2) -0.0143(14) 0.0294(15) -0.0148(13)
O47 0.0579(18) 0.0415(16) 0.081(2) -0.0124(15) 0.0309(16) -0.0176(14)
O48 0.091(3) 0.0360(18) 0.138(4) -0.015(2) 0.001(3) -0.0164(18)
C169 0.065(3) 0.054(3) 0.077(3) -0.013(2) 0.019(3) -0.018(2)
C170 0.074(4) 0.067(4) 0.098(4) -0.028(3) 0.012(3) -0.033(3)
C171 0.089(4) 0.048(3) 0.111(5) -0.025(3) 0.027(4) -0.028(3)
C172 0.085(4) 0.045(3) 0.102(4) -0.011(3) 0.027(3) -0.018(3)
C173 0.069(3) 0.044(2) 0.072(3) -0.008(2) 0.023(2) -0.017(2)
C174 0.056(3) 0.045(2) 0.057(2) -0.0133(19) 0.022(2) -0.020(2)
C175 0.056(2) 0.040(2) 0.047(2) -0.0062(17) 0.0233(19) -0.0149(19)
C176 0.054(2) 0.039(2) 0.057(2) -0.0076(18) 0.017(2) -0.0152(18)
C177 0.057(2) 0.039(2) 0.047(2) -0.0030(17) 0.0206(19) -0.0138(19)
C178 0.056(2) 0.035(2) 0.056(2) -0.0089(17) 0.018(2) -0.0142(18)
C179 0.059(3) 0.035(2) 0.070(3) -0.003(2) 0.014(2) -0.0122(19)
C180 0.061(3) 0.041(2) 0.085(3) -0.005(2) 0.015(2) -0.005(2)
C181 0.049(2) 0.042(2) 0.079(3) -0.016(2) 0.014(2) -0.0080(19)
C182 0.051(2) 0.037(2) 0.070(3) -0.0174(19) 0.027(2) -0.0109(18)
C183 0.051(2) 0.036(2) 0.061(2) -0.0073(18) 0.020(2) -0.0104(18)
C184 0.048(2) 0.036(2) 0.072(3) -0.014(2) 0.031(2) -0.0092(18)
C185 0.050(2) 0.038(2) 0.070(3) -0.0149(19) 0.025(2) -0.0104(18)
C186 0.047(2) 0.042(2) 0.073(3) -0.021(2) 0.033(2) -0.0125(18)
C187 0.049(2) 0.043(2) 0.080(3) -0.021(2) 0.028(2) -0.0111(19)
C188 0.075(3) 0.061(3) 0.090(4) -0.018(3) 0.022(3) -0.025(3)
C189 0.098(5) 0.081(4) 0.098(5) -0.022(3) 0.004(4) -0.023(4)
C190 0.090(4) 0.073(4) 0.115(5) -0.037(4) 0.001(4) -0.024(3)
C191 0.081(4) 0.051(3) 0.132(6) -0.036(4) 0.012(4) -0.022(3)
C192 0.058(3) 0.048(3) 0.111(4) -0.027(3) 0.025(3) -0.012(2)
O49 0.069(2) 0.090(3) 0.075(2) -0.009(2) 0.0359(19) -0.015(2)
O50 0.0538(17) 0.0566(17) 0.0523(17) -0.0017(14) 0.0182(14) -0.0161(14)
O51 0.0555(17) 0.0500(16) 0.0500(16) -0.0003(13) 0.0195(14) -0.0145(13)
O52 0.0642(19) 0.0545(18) 0.0654(19) -0.0127(15) 0.0330(16) -0.0184(15)
O53 0.0641(19) 0.0554(18) 0.072(2) -0.0153(15) 0.0376(16) -0.0179(15)
O54 0.067(2) 0.083(2) 0.086(3) -0.010(2) 0.0376(19) -0.0140(19)
C193 0.059(3) 0.061(3) 0.086(4) -0.017(3) 0.022(3) -0.014(2)
C194 0.068(4) 0.096(5) 0.123(6) -0.007(4) 0.036(4) 0.001(3)
C195 0.060(4) 0.145(7) 0.165(8) 0.014(6) 0.030(5) 0.015(4)
C196 0.069(4) 0.161(8) 0.132(6) 0.044(6) 0.013(4) 0.014(5)
C197 0.064(4) 0.121(5) 0.092(4) 0.023(4) 0.014(3) 0.000(3)
C198 0.056(3) 0.061(3) 0.070(3) -0.005(2) 0.016(2) -0.011(2)
C199 0.056(3) 0.046(2) 0.053(2) -0.008(2) 0.017(2) -0.0129(19)
C200 0.064(3) 0.053(3) 0.056(3) 0.004(2) 0.017(2) -0.009(2)
C201 0.065(3) 0.041(2) 0.046(2) -0.0041(18) 0.019(2) -0.015(2)
C202 0.063(3) 0.051(2) 0.051(2) -0.0019(19) 0.022(2) -0.013(2)
C203 0.077(3) 0.070(3) 0.055(3) 0.008(2) 0.019(2) -0.018(3)
C204 0.095(4) 0.084(4) 0.053(3) 0.016(3) 0.022(3) -0.017(3)
C205 0.078(3) 0.069(3) 0.062(3) 0.009(2) 0.031(3) -0.018(3)
C206 0.067(3) 0.048(2) 0.058(3) 0.0015(19) 0.028(2) -0.015(2)
C207 0.066(3) 0.048(2) 0.053(2) -0.0013(19) 0.024(2) -0.014(2)
C208 0.068(3) 0.040(2) 0.061(3) -0.0009(19) 0.030(2) -0.013(2)
C209 0.072(3) 0.058(3) 0.060(3) -0.007(2) 0.034(2) -0.017(2)
C210 0.077(3) 0.041(2) 0.067(3) -0.005(2) 0.042(3) -0.014(2)
C211 0.073(3) 0.051(3) 0.077(3) -0.011(2) 0.045(3) -0.013(2)
C212 0.079(4) 0.091(4) 0.081(4) -0.010(3) 0.048(3) -0.009(3)
C213 0.111(5) 0.116(5) 0.095(5) -0.018(4) 0.068(4) -0.012(4)
C214 0.095(5) 0.109(5) 0.119(6) -0.018(4) 0.071(5) -0.002(4)
C215 0.072(4) 0.085(4) 0.113(5) -0.010(3) 0.052(3) -0.007(3)
C216 0.079(4) 0.056(3) 0.080(3) -0.007(2) 0.045(3) -0.010(2)
O1S 0.109(3) 0.087(3) 0.095(3) -0.001(2) 0.014(2) 0.011(2)
C1S 0.117(5) 0.101(4) 0.118(5) -0.014(4) 0.001(4) 0.019(4)
C2S 0.126(6) 0.097(5) 0.112(6) -0.018(5) 0.009(5) 0.032(5)
C3S 0.127(6) 0.092(5) 0.109(6) -0.015(5) 0.011(5) 0.023(5)
C2S' 0.126(6) 0.100(6) 0.117(6) -0.017(5) 0.008(5) 0.028(5)
C3S' 0.131(6) 0.103(6) 0.114(6) -0.018(5) 0.014(5) 0.029(5)
C4S 0.135(5) 0.110(4) 0.109(4) -0.017(4) 0.010(4) 0.015(4)
O2S 0.117(4) 0.111(4) 0.158(4) 0.010(3) 0.031(3) 0.002(3)
C5S 0.149(6) 0.108(5) 0.182(6) 0.015(5) 0.035(5) -0.020(5)
C6S 0.129(5) 0.098(4) 0.170(6) 0.017(5) 0.041(5) -0.008(4)
C7S 0.120(5) 0.098(4) 0.168(6) 0.014(4) 0.056(5) -0.005(4)
C8S 0.111(5) 0.098(4) 0.161(6) 0.014(4) 0.032(5) -0.009(4)
O3S 0.208(5) 0.088(3) 0.116(4) -0.028(3) 0.055(4) -0.014(3)
C9S 0.115(5) 0.110(4) 0.118(4) -0.006(4) 0.035(4) -0.021(4)
C10S 0.106(4) 0.137(5) 0.108(4) -0.041(4) 0.036(4) -0.017(4)
C11S 0.182(6) 0.102(5) 0.143(6) -0.024(4) 0.030(5) -0.003(5)
C12S 0.237(7) 0.103(5) 0.122(5) -0.008(4) 0.045(5) -0.007(6)
O4S 0.149(4) 0.106(3) 0.122(4) -0.001(3) 0.057(3) 0.009(3)
C13S 0.172(5) 0.130(5) 0.122(5) 0.009(4) 0.060(4) 0.014(5)
C14S 0.162(6) 0.123(5) 0.130(5) 0.005(5) 0.057(5) 0.017(5)
C15S 0.157(5) 0.129(5) 0.127(5) 0.009(5) 0.062(5) 0.031(5)
C14B 0.157(6) 0.130(6) 0.132(6) 0.011(5) 0.054(6) 0.015(5)
C16S 0.159(5) 0.137(5) 0.138(5) 0.036(4) 0.089(4) 0.050(4)
O5S 0.205(5) 0.120(4) 0.103(3) 0.031(3) -0.002(4) -0.006(4)
C17S 0.159(6) 0.126(5) 0.107(4) -0.002(4) 0.055(4) -0.011(5)
C18S 0.135(5) 0.172(6) 0.082(4) 0.043(4) 0.029(4) -0.007(5)
C19S 0.195(7) 0.112(5) 0.150(6) 0.014(5) 0.009(6) -0.009(5)
C20S 0.218(7) 0.122(5) 0.091(4) -0.003(4) 0.000(5) -0.025(6)
O6S 0.159(5) 0.197(6) 0.121(4) 0.012(4) 0.031(4) 0.064(5)
C21S 0.177(6) 0.175(7) 0.133(6) -0.009(5) 0.008(5) 0.055(6)
C22S 0.157(6) 0.172(7) 0.136(6) -0.028(5) 0.000(5) 0.050(6)
C23S 0.181(7) 0.175(7) 0.159(6) -0.005(6) 0.005(6) 0.042(6)
C24S 0.179(7) 0.175(7) 0.155(6) -0.026(6) 0.004(6) 0.025(6)
O7S 0.183(5) 0.201(6) 0.188(5) -0.081(5) 0.110(5) -0.068(5)
C25S 0.194(7) 0.208(7) 0.178(7) -0.054(6) 0.113(6) -0.024(6)
C26S 0.190(7) 0.177(7) 0.195(7) -0.043(6) 0.118(6) -0.015(6)
C27S 0.205(7) 0.168(7) 0.218(7) -0.056(6) 0.137(6) -0.068(6)
C28S 0.205(7) 0.174(7) 0.242(7) -0.080(6) 0.124(6) -0.086(6)
O10S 0.122(6) 0.114(6) 0.079(4) -0.006(4) 0.045(4) -0.043(5)
C37S 0.138(7) 0.109(6) 0.096(6) -0.027(6) 0.050(6) -0.030(6)
C38S 0.122(7) 0.104(6) 0.089(6) -0.010(5) 0.049(6) -0.029(6)
C39S 0.096(6) 0.101(6) 0.085(6) -0.017(5) 0.047(5) -0.016(5)
C40S 0.109(6) 0.094(6) 0.098(6) -0.010(5) 0.051(5) -0.031(5)
O13S 0.091(5) 0.204(9) 0.102(5) 0.092(6) 0.018(4) -0.021(6)
C49S 0.105(7) 0.202(10) 0.095(7) 0.033(7) 0.031(6) -0.017(7)
C50S 0.100(7) 0.183(10) 0.114(8) 0.013(8) 0.024(6) -0.020(7)
C51S 0.095(7) 0.176(9) 0.127(8) 0.023(8) 0.008(6) -0.067(7)
C52S 0.116(7) 0.211(10) 0.149(8) 0.038(8) 0.005(6) -0.058(8)
C57S 0.106(9) 0.091(8) 0.101(9) -0.018(7) 0.015(7) -0.003(7)
C58S 0.106(7) 0.080(7) 0.084(5) 0.001(5) 0.049(5) -0.004(5)
O15S 0.105(6) 0.079(5) 0.076(4) -0.004(4) 0.055(4) -0.006(4)
C59S 0.109(6) 0.087(6) 0.083(5) 0.000(5) 0.049(5) 0.002(5)
C60S 0.135(8) 0.096(9) 0.100(9) 0.027(7) 0.045(8) 0.027(8)
C57T 0.108(9) 0.080(8) 0.095(7) 0.005(7) 0.036(7) -0.009(7)
C58T 0.114(6) 0.089(6) 0.084(5) -0.001(5) 0.047(5) -0.009(5)
O15T 0.108(6) 0.081(5) 0.079(4) -0.002(4) 0.056(4) 0.000(4)
C59T 0.117(6) 0.086(7) 0.095(6) -0.001(5) 0.055(6) 0.000(6)
C60T 0.166(11) 0.093(9) 0.160(12) 0.023(9) 0.053(11) 0.030(9)

loop_
_atom_type_symbol
_atom_type_description
_atom_type_scat_dispersion_real
_atom_type_scat_dispersion_imag
_atom_type_scat_source
C C -0.0020 0.0020 'International Tables Vol C Tables 4.2.6.8 and 6.1.1.4'
H H 0.0000 0.0000 'International Tables Vol C Tables 4.2.6.8 and 6.1.1.4'
O O -0.0042 0.0074 'International Tables Vol C Tables 4.2.6.8 and 6.1.1.4'
Fe Fe 0.2064 0.9930 'International Tables Vol C Tables 4.2.6.8 and 6.1.1.4'

loop_
_geom_angle_atom_site_label_1
_geom_angle_atom_site_label_2
_geom_angle_atom_site_label_3
_geom_angle
O3 Fe1 O15 88.87(11)
O3 Fe1 O9 89.92(11)
O15 Fe1 O9 91.77(11)
O3 Fe1 O8 170.23(12)
O15 Fe1 O8 99.67(12)
O9 Fe1 O8 85.11(12)
O3 Fe1 O14 99.04(12)
O15 Fe1 O14 85.07(11)
O9 Fe1 O14 170.42(12)
O8 Fe1 O14 86.51(12)
O3 Fe1 O2 85.46(11)
O15 Fe1 O2 168.24(11)
O9 Fe1 O2 98.51(12)
O8 Fe1 O2 86.95(11)
O14 Fe1 O2 85.66(11)
O16 Fe2 O10 90.78(13)
O16 Fe2 O4 88.00(12)
O10 Fe2 O4 88.70(12)
O16 Fe2 O11 170.57(13)
O10 Fe2 O11 84.50(13)
O4 Fe2 O11 100.01(12)
O16 Fe2 O5 99.64(14)
O10 Fe2 O5 167.45(13)
O4 Fe2 O5 84.72(12)
O11 Fe2 O5 86.13(13)
O16 Fe2 O17 85.41(11)
O10 Fe2 O17 100.98(13)
O4 Fe2 O17 168.34(13)
O11 Fe2 O17 87.48(12)
O5 Fe2 O17 86.91(13)
C1 O1 H1 109.5
C7 O2 Fe1 131.0(2)
C9 O3 Fe1 130.5(2)
C16 O4 Fe2 129.7(3)
C18 O5 Fe2 130.6(3)
C24 O6 H6 109.5
O1 C1 C2 116.7(4)
O1 C1 C6 123.5(4)
C2 C1 C6 119.8(4)
C3 C2 C1 120.9(4)
C3 C2 H2 119.6
C1 C2 H2 119.6
C2 C3 C4 120.3(4)
C2 C3 H3 119.8
C4 C3 H3 119.8
C5 C4 C3 119.4(4)
C5 C4 H4 120.3
C3 C4 H4 120.3
C4 C5 C6 122.2(4)
C4 C5 H5 118.9
C6 C5 H5 118.9
C5 C6 C1 117.4(4)
C5 C6 C7 121.8(3)
C1 C6 C7 120.7(3)
O2 C7 C8 122.1(3)
O2 C7 C6 115.5(3)
C8 C7 C6 122.4(3)
C7 C8 C9 124.0(4)
C7 C8 H8 118.0
C9 C8 H8 118.0
O3 C9 C8 124.2(4)
O3 C9 C10 114.6(3)
C8 C9 C10 121.1(3)
C15 C10 C11 118.7(4)
C15 C10 C9 118.6(3)
C11 C10 C9 122.7(3)
C12 C11 C10 120.4(4)
C12 C11 H11 119.8
C10 C11 H11 119.8
C11 C12 C13 120.7(4)
C11 C12 H12 119.7
C13 C12 H12 119.7
C12 C13 C14 119.7(4)
C12 C13 H13 120.1
C14 C13 H13 120.1
C15 C14 C13 119.7(4)
C15 C14 C16 118.0(4)
C13 C14 C16 122.3(4)
C14 C15 C10 120.8(4)
C14 C15 H15 119.6
C10 C15 H15 119.6
O4 C16 C17 125.1(4)
O4 C16 C14 116.0(4)
C17 C16 C14 118.9(4)
C18 C17 C16 123.0(4)
C18 C17 H17 118.5
C16 C17 H17 118.5
O5 C18 C17 122.4(4)
O5 C18 C19 116.4(4)
C17 C18 C19 121.2(4)
C20 C19 C24 117.0(5)
C20 C19 C18 122.0(4)
C24 C19 C18 120.9(5)
C21 C20 C19 121.9(5)
C21 C20 H20 119.1
C19 C20 H20 119.1
C20 C21 C22 119.9(7)
C20 C21 H21 120.0
C22 C21 H21 120.0
C23 C22 C21 120.2(6)
C23 C22 H22 119.9
C21 C22 H22 119.9
C22 C23 C24 121.1(6)
C22 C23 H23 119.4
C24 C23 H23 119.4
O6 C24 C23 117.7(5)
O6 C24 C19 122.5(5)
C23 C24 C19 119.8(6)
C25 O7 H7 109.5
C31 O8 Fe1 131.1(3)
C33 O9 Fe1 130.9(3)
C40 O10 Fe2 130.0(3)
C42 O11 Fe2 129.9(3)
C48 O12 H12A 109.5
O7 C25 C30 123.0(4)
O7 C25 C26 116.1(5)
C30 C25 C26 120.8(5)
C27 C26 C25 119.5(6)
C27 C26 H26 120.3
C25 C26 H26 120.3
C28 C27 C26 120.8(6)
C28 C27 H27 119.6
C26 C27 H27 119.6
C27 C28 C29 121.0(6)
C27 C28 H28 119.5
C29 C28 H28 119.5
C28 C29 C30 120.4(6)
C28 C29 H29 119.8
C30 C29 H29 119.8
C25 C30 C29 117.4(5)
C25 C30 C31 121.4(4)
C29 C30 C31 121.1(5)
O8 C31 C32 121.7(4)
O8 C31 C30 115.3(4)
C32 C31 C30 123.0(4)
C31 C32 C33 124.1(4)
C31 C32 H32 118.0
C33 C32 H32 118.0
O9 C33 C32 124.4(4)
O9 C33 C34 114.1(4)
C32 C33 C34 121.5(4)
C39 C34 C35 119.8(4)
C39 C34 C33 118.1(4)
C35 C34 C33 122.1(4)
C34 C35 C36 119.0(5)
C34 C35 H35 120.5
C36 C35 H35 120.5
C37 C36 C35 121.0(5)
C37 C36 H36A 119.5
C35 C36 H36A 119.5
C36 C37 C38 120.7(5)
C36 C37 H37 119.6
C38 C37 H37 119.6
C37 C38 C39 118.5(4)
C37 C38 C40 123.4(4)
C39 C38 C40 118.1(4)
C34 C39 C38 120.9(4)
C34 C39 H39 119.6
C38 C39 H39 119.6
O10 C40 C41 124.1(4)
O10 C40 C38 115.1(4)
C41 C40 C38 120.8(4)
C42 C41 C40 123.7(4)
C42 C41 H41 118.2
C40 C41 H41 118.2
O11 C42 C41 122.1(4)
O11 C42 C43 115.5(4)
C41 C42 C43 122.4(4)
C48 C43 C44 118.3(5)
C48 C43 C42 121.0(5)
C44 C43 C42 120.7(5)
C45 C44 C43 119.9(7)
C45 C44 H44 120.0
C43 C44 H44 120.0
C46 C45 C44 119.6(7)
C46 C45 H45 120.2
C44 C45 H45 120.2
C47 C46 C45 122.2(6)
C47 C46 H46 118.9
C45 C46 H46 118.9
C46 C47 C48 118.4(7)
C46 C47 H47 120.8
C48 C47 H47 120.8
O12 C48 C47 116.1(6)
O12 C48 C43 122.5(5)
C47 C48 C43 121.4(6)
C49 O13 H13A 109.5
C55 O14 Fe1 128.5(2)
C57 O15 Fe1 128.5(2)
C64 O16 Fe2 132.3(3)
C66 O17 Fe2 131.3(3)
C72 O18 H18 109.5
O13 C49 C50 117.3(4)
O13 C49 C54 122.5(4)
C50 C49 C54 120.2(5)
C51 C50 C49 120.2(5)
C51 C50 H50 119.9
C49 C50 H50 119.9
C50 C51 C52 121.0(5)
C50 C51 H51 119.5
C52 C51 H51 119.5
C53 C52 C51 120.0(5)
C53 C52 H52 120.0
C51 C52 H52 120.0
C52 C53 C54 121.7(4)
C52 C53 H53 119.2
C54 C53 H53 119.2
C53 C54 C49 117.0(4)
C53 C54 C55 122.1(4)
C49 C54 C55 120.9(4)
O14 C55 C56 121.8(4)
O14 C55 C54 116.2(3)
C56 C55 C54 122.0(4)
C55 C56 C57 123.3(4)
C55 C56 H56 118.4
C57 C56 H56 118.4
O15 C57 C56 124.7(3)
O15 C57 C58 115.0(3)
C56 C57 C58 120.2(4)
C63 C58 C59 119.7(3)
C63 C58 C57 118.2(3)
C59 C58 C57 122.1(3)
C60 C59 C58 119.6(4)
C60 C59 H59 120.2
C58 C59 H59 120.2
C61 C60 C59 120.7(4)
C61 C60 H60 119.7
C59 C60 H60 119.7
C60 C61 C62 120.2(4)
C60 C61 H61 119.9
C62 C61 H61 119.9
C63 C62 C61 119.3(4)
C63 C62 C64 117.9(3)
C61 C62 C64 122.8(3)
C58 C63 C62 120.5(4)
C58 C63 H63 119.8
C62 C63 H63 119.8
O16 C64 C65 123.8(4)
O16 C64 C62 114.8(3)
C65 C64 C62 121.3(4)
C66 C65 C64 123.9(4)
C66 C65 H65 118.1
C64 C65 H65 118.1
O17 C66 C65 122.7(3)
O17 C66 C67 115.7(3)
C65 C66 C67 121.6(4)
C72 C67 C68 117.2(4)
C72 C67 C66 121.4(4)
C68 C67 C66 121.4(4)
C69 C68 C67 122.0(4)
C69 C68 H68 119.0
C67 C68 H68 119.0
C68 C69 C70 120.0(5)
C68 C69 H69 120.0
C70 C69 H69 120.0
C71 C70 C69 120.6(4)
C71 C70 H70 119.7
C69 C70 H70 119.7
C70 C71 C72 120.3(5)
C70 C71 H71 119.9
C72 C71 H71 119.9
O18 C72 C67 123.4(4)
O18 C72 C71 116.7(4)
C67 C72 C71 119.9(5)
O21 Fe3 O33 89.25(13)
O21 Fe3 O27 91.11(12)
O33 Fe3 O27 87.20(11)
O21 Fe3 O26 168.57(13)
O33 Fe3 O26 101.25(13)
O27 Fe3 O26 84.96(11)
O21 Fe3 O20 84.86(12)
O33 Fe3 O20 170.56(12)
O27 Fe3 O20 100.25(12)
O26 Fe3 O20 85.28(12)
O21 Fe3 O32 101.05(13)
O33 Fe3 O32 85.56(11)
O27 Fe3 O32 165.74(13)
O26 Fe3 O32 84.43(12)
O20 Fe3 O32 88.34(12)
O28 Fe4 O22 89.58(13)
O28 Fe4 O34 87.69(12)
O22 Fe4 O34 89.52(12)
O28 Fe4 O35 102.83(13)
O22 Fe4 O35 165.91(13)
O34 Fe4 O35 84.41(11)
O28 Fe4 O23 168.32(13)
O22 Fe4 O23 84.46(12)
O34 Fe4 O23 102.26(12)
O35 Fe4 O23 84.43(13)
O28 Fe4 O29 84.97(11)
O22 Fe4 O29 104.54(13)
O34 Fe4 O29 164.06(12)
O35 Fe4 O29 83.45(12)
O23 Fe4 O29 86.81(12)
C73 O19 H19 109.5
C79 O20 Fe3 130.8(3)
C81 O21 Fe3 130.2(3)
C88 O22 Fe4 131.2(3)
C90 O23 Fe4 131.2(3)
C96 O24 H24 109.5
O19 C73 C74 115.6(5)
O19 C73 C78 122.7(4)
C74 C73 C78 121.7(5)
C75 C74 C73 119.2(6)
C75 C74 H74 120.4
C73 C74 H74 120.4
C76 C75 C74 120.7(5)
C76 C75 H75 119.7
C74 C75 H75 119.7
C75 C76 C77 120.5(6)
C75 C76 H76 119.7
C77 C76 H76 119.7
C76 C77 C78 120.7(5)
C76 C77 H77 119.6
C78 C77 H77 119.6
C73 C78 C77 117.1(4)
C73 C78 C79 121.3(4)
C77 C78 C79 121.6(5)
O20 C79 C80 121.9(4)
O20 C79 C78 116.4(4)
C80 C79 C78 121.7(4)
C79 C80 C81 122.8(4)
C79 C80 H80 118.6
C81 C80 H80 118.6
O21 C81 C80 125.6(4)
O21 C81 C82' 113.8(7)
C80 C81 C82' 120.6(7)
O21 C81 C82 115.1(11)
C80 C81 C82 118.7(10)
C87 C82 C81 123.1(19)
C87 C82 C83 112.7(9)
C81 C82 C83 124.0(19)
C84 C83 C82 123.4(14)
C84 C83 H83 118.3
C82 C83 H83 118.3
C85 C84 C83 118.9(14)
C85 C84 H84 120.6
C83 C84 H84 120.6
C84 C85 C86 114.0(15)
C84 C85 H85 123.0
C86 C85 H85 123.0
C87 C86 C85 126.7(10)
C87 C86 C88 123(2)
C85 C86 C88 110(2)
C86 C87 C82 124.2(12)
C86 C87 H87 117.9
C82 C87 H87 117.9
C83' C82' C81 119.9(12)
C82' C83' C84' 117.2(9)
C82' C83' H83' 121.4
C84' C83' H83' 121.4
C83' C84' C85' 121.0(8)
C83' C84' H84' 119.5
C85' C84' H84' 119.5
C84' C85' C86' 123.7(10)
C84' C85' H85' 118.2
C86' C85' H85' 118.2
C85' C86' C88 129.7(15)
O22 C88 C89 123.0(4)
O22 C88 C86 110.3(14)
C89 C88 C86 126.7(14)
O22 C88 C86' 118.1(9)
C89 C88 C86' 118.8(9)
C90 C89 C88 124.1(4)
C90 C89 H89 117.9
C88 C89 H89 117.9
O23 C90 C89 122.0(4)
O23 C90 C91 115.6(4)
C89 C90 C91 122.3(4)
C92 C91 C96 117.7(4)
C92 C91 C90 121.0(5)
C96 C91 C90 121.2(4)
C91 C92 C93 120.9(6)
C91 C92 H92 119.6
C93 C92 H92 119.6
C94 C93 C92 119.7(6)
C94 C93 H93 120.2
C92 C93 H93 120.2
C95 C94 C93 121.1(6)
C95 C94 H94 119.4
C93 C94 H94 119.4
C94 C95 C96 118.8(7)
C94 C95 H95 120.6
C96 C95 H95 120.6
O24 C96 C95 115.1(5)
O24 C96 C91 123.2(4)
C95 C96 C91 121.7(6)
C97 O25 H25 109.5
C103 O26 Fe3 129.4(3)
C105 O27 Fe3 128.2(3)
C112 O28 Fe4 133.0(3)
C114 O29 Fe4 131.1(2)
C120 O30 H30 109.5
O25 C97 C98 117.2(4)
O25 C97 C102 123.0(4)
C98 C97 C102 119.8(5)
C99 C98 C97 120.8(5)
C99 C98 H98 119.6
C97 C98 H98 119.6
C98 C99 C100 120.8(5)
C98 C99 H99 119.6
C100 C99 H99 119.6
C101 C100 C99 119.3(5)
C101 C100 H100 120.4
C99 C100 H100 120.4
C100 C101 C102 121.9(5)
C100 C101 H101 119.0
C102 C101 H101 119.0
C101 C102 C97 117.3(4)
C101 C102 C103 121.8(4)
C97 C102 C103 120.8(4)
O26 C103 C104 121.4(4)
O26 C103 C102 115.8(3)
C104 C103 C102 122.8(4)
C105 C104 C103 123.8(4)
C105 C104 H104 118.1
C103 C104 H104 118.1
O27 C105 C104 124.9(4)
O27 C105 C106 115.3(3)
C104 C105 C106 119.8(4)
C107 C106 C111 119.8(4)
C107 C106 C105 121.8(4)
C111 C106 C105 118.3(3)
C106 C107 C108 120.0(4)
C106 C107 H107 120.0
C108 C107 H107 120.0
C109 C108 C107 120.2(4)
C109 C108 H108 119.9
C107 C108 H108 119.9
C108 C109 C110 120.4(4)
C108 C109 H109 119.8
C110 C109 H109 119.8
C111 C110 C109 118.8(4)
C111 C110 C112 118.5(3)
C109 C110 C112 122.7(4)
C106 C111 C110 120.7(4)
C106 C111 H111 119.7
C110 C111 H111 119.7
O28 C112 C113 123.8(4)
O28 C112 C110 115.0(3)
C113 C112 C110 121.2(4)
C114 C113 C112 124.3(4)
C114 C113 H113 117.8
C112 C113 H113 117.8
O29 C114 C113 122.1(4)
O29 C114 C115 116.0(3)
C113 C114 C115 121.9(4)
C120 C115 C116 117.3(4)
C120 C115 C114 121.3(4)
C116 C115 C114 121.3(4)
C117 C116 C115 122.2(4)
C117 C116 H116 118.9
C115 C116 H116 118.9
C116 C117 C118 119.2(5)
C116 C117 H117 120.4
C118 C117 H117 120.4
C119 C118 C117 120.6(4)
C119 C118 H118 119.7
C117 C118 H118 119.7
C118 C119 C120 120.2(4)
C118 C119 H119 119.9
C120 C119 H119 119.9
O30 C120 C119 116.1(4)
O30 C120 C115 123.4(4)
C119 C120 C115 120.4(4)
C121 O31 H31 109.5
C127 O32 Fe3 131.1(2)
C129 O33 Fe3 131.6(3)
C136 O34 Fe4 129.3(2)
C138 O35 Fe4 131.3(3)
C144 O36 H36 109.5
O31 C121 C122 116.3(4)
O31 C121 C126 123.4(4)
C122 C121 C126 120.4(4)
C123 C122 C121 120.4(5)
C123 C122 H122 119.8
C121 C122 H122 119.8
C122 C123 C124 120.7(5)
C122 C123 H123 119.7
C124 C123 H123 119.7
C125 C124 C123 119.3(5)
C125 C124 H124 120.4
C123 C124 H124 120.4
C124 C125 C126 122.1(4)
C124 C125 H125 119.0
C126 C125 H125 119.0
C125 C126 C121 117.2(4)
C125 C126 C127 121.2(4)
C121 C126 C127 121.6(4)
O32 C127 C128 122.0(4)
O32 C127 C126 115.7(3)
C128 C127 C126 122.3(4)
C127 C128 C129 124.5(4)
C127 C128 H128 117.8
C129 C128 H128 117.8
O33 C129 C128 124.0(4)
O33 C129 C130 115.4(3)
C128 C129 C130 120.5(4)
C135 C130 C131 119.8(4)
C135 C130 C129 118.4(4)
C131 C130 C129 121.8(4)
C132 C131 C130 120.0(4)
C132 C131 H131 120.0
C130 C131 H131 120.0
C131 C132 C133 120.4(4)
C131 C132 H132 119.8
C133 C132 H132 119.8
C132 C133 C134 120.0(4)
C132 C133 H133 120.0
C134 C133 H133 120.0
C135 C134 C133 119.1(4)
C135 C134 C136 118.8(4)
C133 C134 C136 122.1(4)
C130 C135 C134 120.6(4)
C130 C135 H135 119.7
C134 C135 H135 119.7
O34 C136 C137 124.7(4)
O34 C136 C134 115.5(3)
C137 C136 C134 119.7(4)
C138 C137 C136 124.0(4)
C138 C137 H137 118.0
C136 C137 H137 118.0
O35 C138 C137 121.1(4)
O35 C138 C139 115.7(3)
C137 C138 C139 123.3(4)
C140 C139 C144 117.6(4)
C140 C139 C138 121.7(4)
C144 C139 C138 120.7(4)
C141 C140 C139 121.7(4)
C141 C140 H140 119.1
C139 C140 H140 119.1
C140 C141 C142 119.2(5)
C140 C141 H141 120.4
C142 C141 H141 120.4
C143 C142 C141 121.0(5)
C143 C142 H142 119.5
C141 C142 H142 119.5
C142 C143 C144 121.0(5)
C142 C143 H143 119.5
C144 C143 H143 119.5
O36 C144 C143 117.3(4)
O36 C144 C139 123.3(4)
C143 C144 C139 119.3(5)
O45 Fe5 O51 91.21(12)
O45 Fe5 O39 88.10(12)
O51 Fe5 O39 89.04(11)
O45 Fe5 O50 171.27(12)
O51 Fe5 O50 84.40(12)
O39 Fe5 O50 99.34(12)
O45 Fe5 O38 100.79(13)
O51 Fe5 O38 166.10(13)
O39 Fe5 O38 84.42(11)
O50 Fe5 O38 84.57(12)
O45 Fe5 O44 85.31(12)
O51 Fe5 O44 101.89(12)
O39 Fe5 O44 167.33(12)
O50 Fe5 O44 88.20(12)
O38 Fe5 O44 86.19(11)
O40 Fe6 O52 89.84(13)
O40 Fe6 O46 87.87(12)
O52 Fe6 O46 92.22(13)
O40 Fe6 O53 170.62(14)
O52 Fe6 O53 85.06(13)
O46 Fe6 O53 100.17(13)
O40 Fe6 O47 99.73(13)
O52 Fe6 O47 169.81(13)
O46 Fe6 O47 84.70(13)
O53 Fe6 O47 85.93(13)
O40 Fe6 O41 85.62(11)
O52 Fe6 O41 99.69(14)
O46 Fe6 O41 166.39(13)
O53 Fe6 O41 87.48(12)
O47 Fe6 O41 84.64(13)
C145 O37 H37A 109.5
C151 O38 Fe5 131.8(2)
C153 O39 Fe5 129.7(2)
C160 O40 Fe6 131.0(3)
C162 O41 Fe6 131.5(3)
C168 O42 H42 109.5
O37 C145 C146 117.0(4)
O37 C145 C150 122.8(4)
C146 C145 C150 120.2(4)
C147 C146 C145 120.8(5)
C147 C146 H146 119.6
C145 C146 H146 119.6
C146 C147 C148 120.3(5)
C146 C147 H147 119.9
C148 C147 H147 119.9
C149 C148 C147 119.5(5)
C149 C148 H148 120.2
C147 C148 H148 120.2
C148 C149 C150 122.0(4)
C148 C149 H149 119.0
C150 C149 H149 119.0
C149 C150 C145 117.2(4)
C149 C150 C151 122.2(4)
C145 C150 C151 120.7(4)
O38 C151 C152 121.7(3)
O38 C151 C150 115.7(3)
C152 C151 C150 122.6(4)
C151 C152 C153 123.0(4)
C151 C152 H152 118.5
C153 C152 H152 118.5
O39 C153 C152 125.1(3)
O39 C153 C154 115.4(3)
C152 C153 C154 119.4(3)
C155 C154 C159 119.5(3)
C155 C154 C153 122.5(3)
C159 C154 C153 117.9(3)
C154 C155 C156 119.7(4)
C154 C155 H155 120.1
C156 C155 H155 120.1
C157 C156 C155 120.8(4)
C157 C156 H156 119.6
C155 C156 H156 119.6
C156 C157 C158 120.0(4)
C156 C157 H157 120.0
C158 C157 H157 120.0
C159 C158 C157 119.7(4)
C159 C158 C160 118.3(3)
C157 C158 C160 122.0(3)
C158 C159 C154 120.3(4)
C158 C159 H159 119.9
C154 C159 H159 119.9
O40 C160 C161 124.8(4)
O40 C160 C158 114.6(3)
C161 C160 C158 120.5(4)
C162 C161 C160 123.6(4)
C162 C161 H161 118.2
C160 C161 H161 118.2
O41 C162 C161 122.3(4)
O41 C162 C163 115.8(3)
C161 C162 C163 121.9(4)
C164 C163 C168 117.2(4)
C164 C163 C162 121.3(4)
C168 C163 C162 121.5(4)
C165 C164 C163 121.9(4)
C165 C164 H164 119.0
C163 C164 H164 119.0
C166 C165 C164 118.9(5)
C166 C165 H165 120.5
C164 C165 H165 120.5
C167 C166 C165 121.0(5)
C167 C166 H166 119.5
C165 C166 H166 119.5
C166 C167 C168 120.3(5)
C166 C167 H167 119.9
C168 C167 H167 119.9
O42 C168 C167 116.6(4)
O42 C168 C163 122.7(4)
C167 C168 C163 120.6(5)
C169 O43 H43 109.5
C175 O44 Fe5 131.1(2)
C177 O45 Fe5 132.9(3)
C184 O46 Fe6 128.1(3)
C186 O47 Fe6 128.8(3)
C192 O48 H48 109.5
O43 C169 C174 122.8(4)
O43 C169 C170 116.9(5)
C174 C169 C170 120.3(5)
C171 C170 C169 120.6(5)
C171 C170 H170 119.7
C169 C170 H170 119.7
C170 C171 C172 120.5(5)
C170 C171 H171 119.8
C172 C171 H171 119.8
C171 C172 C173 120.0(6)
C171 C172 H172 120.0
C173 C172 H172 120.0
C172 C173 C174 121.8(5)
C172 C173 H173 119.1
C174 C173 H173 119.1
C169 C174 C173 116.8(4)
C169 C174 C175 121.9(4)
C173 C174 C175 121.3(4)
O44 C175 C176 122.9(4)
O44 C175 C174 115.8(4)
C176 C175 C174 121.3(4)
C175 C176 C177 123.5(4)
C175 C176 H176 118.2
C177 C176 H176 118.2
O45 C177 C176 123.9(4)
O45 C177 C178 115.0(3)
C176 C177 C178 121.1(4)
C183 C178 C179 118.8(4)
C183 C178 C177 118.0(4)
C179 C178 C177 123.2(4)
C180 C179 C178 120.1(4)
C180 C179 H179 119.9
C178 C179 H179 119.9
C179 C180 C181 121.2(5)
C179 C180 H180 119.4
C181 C180 H180 119.4
C182 C181 C180 119.4(4)
C182 C181 H181 120.3
C180 C181 H181 120.3
C181 C182 C183 120.1(4)
C181 C182 C184 123.0(4)
C183 C182 C184 116.9(4)
C182 C183 C178 120.3(4)
C182 C183 H183 119.8
C178 C183 H183 119.8
O46 C184 C185 124.7(4)
O46 C184 C182 115.8(4)
C185 C184 C182 119.4(4)
C186 C185 C184 123.2(5)
C186 C185 H185 118.4
C184 C185 H185 118.4
O47 C186 C185 121.6(4)
O47 C186 C187 116.3(4)
C185 C186 C187 122.1(5)
C188 C187 C192 117.8(5)
C188 C187 C186 121.8(4)
C192 C187 C186 120.4(5)
C189 C188 C187 122.2(5)
C189 C188 H188 118.9
C187 C188 H188 118.9
C188 C189 C190 118.4(7)
C188 C189 H189 120.8
C190 C189 H189 120.8
C191 C190 C189 121.2(6)
C191 C190 H190 119.4
C189 C190 H190 119.4
C190 C191 C192 120.7(5)
C190 C191 H191 119.6
C192 C191 H191 119.6
O48 C192 C191 116.9(5)
O48 C192 C187 123.3(5)
C191 C192 C187 119.7(6)
C193 O49 H49 109.5
C199 O50 Fe5 130.0(3)
C201 O51 Fe5 129.8(3)
C208 O52 Fe6 131.3(3)
C210 O53 Fe6 131.4(3)
C216 O54 H54 109.5
O49 C193 C194 116.3(6)
O49 C193 C198 123.1(5)
C194 C193 C198 120.6(6)
C195 C194 C193 119.7(7)
C195 C194 H194 120.1
C193 C194 H194 120.1
C194 C195 C196 121.7(7)
C194 C195 H195 119.1
C196 C195 H195 119.1
C197 C196 C195 118.2(7)
C197 C196 H196 120.9
C195 C196 H196 120.9
C196 C197 C198 121.4(7)
C196 C197 H197 119.3
C198 C197 H197 119.3
C197 C198 C193 118.2(5)
C197 C198 C199 121.1(5)
C193 C198 C199 120.7(5)
O50 C199 C200 122.5(4)
O50 C199 C198 115.6(4)
C200 C199 C198 121.9(4)
C199 C200 C201 122.7(4)
C199 C200 H200 118.6
C201 C200 H200 118.6
O51 C201 C200 124.8(4)
O51 C201 C202 114.1(4)
C200 C201 C202 121.0(4)
C207 C202 C203 119.2(4)
C207 C202 C201 118.1(4)
C203 C202 C201 122.6(4)
C204 C203 C202 119.2(5)
C204 C203 H203 120.4
C202 C203 H203 120.4
C205 C204 C203 121.5(5)
C205 C204 H204 119.3
C203 C204 H204 119.3
C204 C205 C206 120.0(4)
C204 C205 H205 120.0
C206 C205 H205 120.0
C207 C206 C205 118.7(4)
C207 C206 C208 118.2(4)
C205 C206 C208 123.0(4)
C206 C207 C202 121.3(4)
C206 C207 H207 119.4
C202 C207 H207 119.4
O52 C208 C209 124.2(4)
O52 C208 C206 114.2(4)
C209 C208 C206 121.5(4)
C210 C209 C208 124.1(4)
C210 C209 H209 117.9
C208 C209 H209 117.9
O53 C210 C209 121.6(4)
O53 C210 C211 115.5(4)
C209 C210 C211 122.8(4)
C212 C211 C216 117.9(5)
C212 C211 C210 121.2(5)
C216 C211 C210 120.9(4)
C211 C212 C213 121.5(6)
C211 C212 H212 119.2
C213 C212 H212 119.2
C214 C213 C212 119.3(6)
C214 C213 H213 120.4
C212 C213 H213 120.4
C213 C214 C215 121.3(6)
C213 C214 H214 119.3
C215 C214 H214 119.3
C214 C215 C216 119.4(6)
C214 C215 H215 120.3
C216 C215 H215 120.3
O54 C216 C211 123.5(4)
O54 C216 C215 115.9(5)
C211 C216 C215 120.6(5)
C1S O1S C4S 106.7(6)
O1S C1S C2S 104.7(8)
O1S C1S C2S' 108.3(10)
O1S C1S H1SA 110.8
C2S C1S H1SA 110.8
O1S C1S H1SB 110.8
C2S C1S H1SB 110.8
H1SA C1S H1SB 108.9
O1S C1S H1SC 110.0
C2S' C1S H1SC 110.0
O1S C1S H1SD 110.0
C2S' C1S H1SD 110.0
H1SC C1S H1SD 108.4
C3S C2S C1S 106.5(10)
C3S C2S H2SA 110.4
C1S C2S H2SA 110.4
C3S C2S H2SB 110.4
C1S C2S H2SB 110.4
H2SA C2S H2SB 108.6
C4S C3S C2S 109.7(11)
C4S C3S H3SA 109.7
C2S C3S H3SA 109.7
C4S C3S H3SB 109.7
C2S C3S H3SB 109.7
H3SA C3S H3SB 108.2
C3S' C2S' C1S 105.2(16)
C3S' C2S' H2SC 110.7
C1S C2S' H2SC 110.7
C3S' C2S' H2SD 110.7
C1S C2S' H2SD 110.7
H2SC C2S' H2SD 108.8
C2S' C3S' C4S 107.0(16)
C2S' C3S' H3SC 110.3
C4S C3S' H3SC 110.3
C2S' C3S' H3SD 110.3
C4S C3S' H3SD 110.3
H3SC C3S' H3SD 108.6
C3S C4S O1S 107.8(8)
O1S C4S C3S' 106.3(10)
C3S C4S H4SA 110.2
O1S C4S H4SA 110.2
C3S C4S H4SB 110.2
O1S C4S H4SB 110.2
H4SA C4S H4SB 108.5
O1S C4S H4SC 110.5
C3S' C4S H4SC 110.5
O1S C4S H4SD 110.5
C3S' C4S H4SD 110.5
H4SC C4S H4SD 108.7
C8S O2S C5S 106.6(7)
O2S C5S C6S 109.3(7)
O2S C5S H5SA 109.8
C6S C5S H5SA 109.8
O2S C5S H5SB 109.8
C6S C5S H5SB 109.8
H5SA C5S H5SB 108.3
C7S C6S C5S 101.8(7)
C7S C6S H6SA 111.4
C5S C6S H6SA 111.4
C7S C6S H6SB 111.4
C5S C6S H6SB 111.4
H6SA C6S H6SB 109.3
C6S C7S C8S 102.9(7)
C6S C7S H7SA 111.2
C8S C7S H7SA 111.2
C6S C7S H7SB 111.2
C8S C7S H7SB 111.2
H7SA C7S H7SB 109.1
O2S C8S C7S 107.5(6)
O2S C8S H8SA 110.2
C7S C8S H8SA 110.2
O2S C8S H8SB 110.2
C7S C8S H8SB 110.2
H8SA C8S H8SB 108.5
C12S O3S C9S 107.3(7)
O3S C9S C10S 109.9(7)
O3S C9S H9SA 109.7
C10S C9S H9SA 109.7
O3S C9S H9SB 109.7
C10S C9S H9SB 109.7
H9SA C9S H9SB 108.2
C11S C10S C9S 102.3(7)
C11S C10S H10A 111.3
C9S C10S H10A 111.3
C11S C10S H10B 111.3
C9S C10S H10B 111.3
H10A C10S H10B 109.2
C10S C11S C12S 104.7(8)
C10S C11S H11A 110.8
C12S C11S H11A 110.8
C10S C11S H11B 110.8
C12S C11S H11B 110.8
H11A C11S H11B 108.9
O3S C12S C11S 113.5(9)
O3S C12S H12B 108.9
C11S C12S H12B 108.9
O3S C12S H12C 108.9
C11S C12S H12C 108.9
H12B C12S H12C 107.7
C13S O4S C16S 106.0(6)
O4S C13S C14S 108.5(7)
O4S C13S C14B 107.7(9)
O4S C13S H13D 110.2
C14B C13S H13D 110.2
O4S C13S H13E 110.2
C14B C13S H13E 110.2
H13D C13S H13E 108.5
O4S C13S H13B 110.0
C14S C13S H13B 110.0
O4S C13S H13C 110.0
C14S C13S H13C 110.0
H13B C13S H13C 108.4
C15S C14S C13S 107.1(9)
C15S C14S H14A 110.3
C13S C14S H14A 110.3
C15S C14S H14B 110.3
C13S C14S H14B 110.3
H14A C14S H14B 108.6
C14S C15S C16S 106.6(9)
C14S C15S H15A 110.4
C16S C15S H15A 110.4
C14S C15S H15B 110.4
C16S C15S H15B 110.4
H15A C15S H15B 108.6
C15B C14B C13S 106.0(11)
C15B C14B H14C 110.5
C13S C14B H14C 110.5
C15B C14B H14D 110.5
C13S C14B H14D 110.5
H14C C14B H14D 108.7
C14B C15B C16S 105.9(12)
C14B C15B H15C 110.6
C16S C15B H15C 110.6
C14B C15B H15D 110.6
C16S C15B H15D 110.6
H15C C15B H15D 108.7
O4S C16S C15B 106.9(10)
O4S C16S C15S 107.8(7)
O4S C16S H16C 110.4
C15B C16S H16C 110.4
O4S C16S H16D 110.4
C15B C16S H16D 110.4
H16C C16S H16D 108.6
O4S C16S H16A 110.1
C15S C16S H16A 110.2
O4S C16S H16B 110.2
C15S C16S H16B 110.1
H16A C16S H16B 108.5
C20S O5S C17S 111.0(7)
O5S C17S C18S 108.1(7)
O5S C17S H17A 110.1
C18S C17S H17A 110.1
O5S C17S H17B 110.1
C18S C17S H17B 110.1
H17A C17S H17B 108.4
C17S C18S C19S 101.8(7)
C17S C18S H18A 111.4
C19S C18S H18A 111.4
C17S C18S H18B 111.4
C19S C18S H18B 111.4
H18A C18S H18B 109.3
C20S C19S C18S 103.3(8)
C20S C19S H19A 111.1
C18S C19S H19A 111.1
C20S C19S H19B 111.1
C18S C19S H19B 111.1
H19A C19S H19B 109.1
O5S C20S C19S 112.9(8)
O5S C20S H20A 109.0
C19S C20S H20A 109.0
O5S C20S H20B 109.0
C19S C20S H20B 109.0
H20A C20S H20B 107.8
C21S O6S C24S 107.4(8)
O6S C21S C22S 107.4(9)
O6S C21S H21A 110.2
C22S C21S H21A 110.2
O6S C21S H21B 110.2
C22S C21S H21B 110.2
H21A C21S H21B 108.5
C21S C22S C23S 109.2(10)
C21S C22S H22A 109.8
C23S C22S H22A 109.8
C21S C22S H22B 109.8
C23S C22S H22B 109.8
H22A C22S H22B 108.3
C22S C23S C24S 103.3(9)
C22S C23S H23A 111.1
C24S C23S H23A 111.1
C22S C23S H23B 111.1
C24S C23S H23B 111.1
H23A C23S H23B 109.1
O6S C24S C23S 104.0(9)
O6S C24S H24A 111.0
C23S C24S H24A 111.0
O6S C24S H24B 111.0
C23S C24S H24B 111.0
H24A C24S H24B 109.0
C28S O7S C25S 109.2(9)
O7S C25S C26S 105.1(11)
O7S C25S H25A 110.7
C26S C25S H25A 110.7
O7S C25S H25B 110.7
C26S C25S H25B 110.7
H25A C25S H25B 108.8
C25S C26S C27S 107.6(10)
C25S C26S H26A 110.2
C27S C26S H26A 110.2
C25S C26S H26B 110.2
C27S C26S H26B 110.2
H26A C26S H26B 108.5
C26S C27S C28S 100.6(9)
C26S C27S H27A 111.7
C28S C27S H27A 111.7
C26S C27S H27B 111.7
C28S C27S H27B 111.7
H27A C27S H27B 109.4
O7S C28S C27S 111.6(10)
O7S C28S H28A 109.3
C27S C28S H28A 109.3
O7S C28S H28B 109.3
C27S C28S H28B 109.3
H28A C28S H28B 108.0
C37S O10S C40S 106.4(11)
O10S C37S C38S 105.4(12)
C39S C38S C37S 102.9(11)
C39S C38S H38A 111.2
C37S C38S H38A 111.2
C39S C38S H38B 111.2
C37S C38S H38B 111.2
H38A C38S H38B 109.1
C40S C39S C38S 104.5(11)
C40S C39S H39A 110.8
C38S C39S H39A 110.9
C40S C39S H39B 110.8
C38S C39S H39B 110.8
H39A C39S H39B 108.9
O10S C40S C39S 110.3(11)
O10S C40S H40A 109.6
C39S C40S H40A 109.6
O10S C40S H40B 109.6
C39S C40S H40B 109.6
H40A C40S H40B 108.1
C44S O11S C41S 111.7(14)
O11S C41S C42S 105.9(13)
O11S C41S H41A 110.5
C42S C41S H41A 110.5
O11S C41S H41B 110.5
C42S C41S H41B 110.5
H41A C41S H41B 108.7
C43S C42S C41S 107.0(13)
C43S C42S H42A 110.3
C41S C42S H42A 110.3
C43S C42S H42B 110.3
C41S C42S H42B 110.3
H42A C42S H42B 108.6
C42S C43S C44S 109.3(13)
C42S C43S H43A 109.8
C44S C43S H43A 109.8
C42S C43S H43B 109.8
C44S C43S H43B 109.8
H43A C43S H43B 108.3
O11S C44S C43S 104.9(14)
O11S C44S H44A 110.8
C43S C44S H44A 110.8
O11S C44S H44B 110.8
C43S C44S H44B 110.8
H44A C44S H44B 108.9
C48S O12S C45S 115.5(14)
O12S C45S C46S 103.7(12)
O12S C45S H45A 111.0
C46S C45S H45A 111.0
O12S C45S H45B 111.0
C46S C45S H45B 111.0
H45A C45S H45B 109.0
C47S C46S C45S 105.3(12)
C47S C46S H46A 110.7
C45S C46S H46A 110.7
C47S C46S H46B 110.7
C45S C46S H46B 110.7
H46A C46S H46B 108.8
C46S C47S C48S 110.2(13)
C46S C47S H47A 109.6
C48S C47S H47A 109.6
C46S C47S H47B 109.6
C48S C47S H47B 109.6
H47A C47S H47B 108.1
O12S C48S C47S 104.2(14)
O12S C48S H48A 110.9
C47S C48S H48A 110.9
O12S C48S H48B 110.9
C47S C48S H48B 110.9
H48A C48S H48B 108.9
C49S O13S C52S 104.0(11)
O13S C49S C50S 113.6(12)
O13S C49S H49A 108.8
C50S C49S H49A 108.8
O13S C49S H49B 108.8
C50S C49S H49B 108.8
H49A C49S H49B 107.7
C51S C50S C49S 106.5(11)
C51S C50S H50A 110.4
C49S C50S H50A 110.4
C51S C50S H50B 110.4
C49S C50S H50B 110.4
H50A C50S H50B 108.6
C50S C51S C52S 102.9(11)
C50S C51S H51A 111.2
C52S C51S H51A 111.2
C50S C51S H51B 111.2
C52S C51S H51B 111.2
H51A C51S H51B 109.1
O13S C52S C51S 111.1(11)
O13S C52S H52A 109.4
C51S C52S H52A 109.4
O13S C52S H52B 109.4
C51S C52S H52B 109.4
H52A C52S H52B 108.0
C56S O14S C53S 114.1(13)
O14S C53S C54S 102.4(13)
O14S C53S H53A 111.3
C54S C53S H53A 111.3
O14S C53S H53B 111.3
C54S C53S H53B 111.3
H53A C53S H53B 109.2
C55S C54S C53S 107.9(14)
C55S C54S H54A 110.1
C53S C54S H54A 110.1
C55S C54S H54B 110.1
C53S C54S H54B 110.1
H54A C54S H54B 108.4
C54S C55S C56S 105.6(13)
C54S C55S H55A 110.6
C56S C55S H55A 110.6
C54S C55S H55B 110.6
C56S C55S H55B 110.6
H55A C55S H55B 108.7
O14S C56S C55S 105.0(12)
O14S C56S H56A 110.7
C55S C56S H56A 110.7
O14S C56S H56B 110.7
C55S C56S H56B 110.7
H56A C56S H56B 108.8
C58S C57S H57A 109.5
C58S C57S H57B 109.5
H57A C57S H57B 109.5
C58S C57S H57C 109.5
H57A C57S H57C 109.5
H57B C57S H57C 109.5
O15S C58S C57S 106.3(9)
O15S C58S H58A 110.5
C57S C58S H58A 110.5
O15S C58S H58B 110.5
C57S C58S H58B 110.5
H58A C58S H58B 108.7
C59S O15S C58S 105.7(10)
O15S C59S C60S 105.4(9)
O15S C59S H59A 110.7
C60S C59S H59A 110.7
O15S C59S H59B 110.7
C60S C59S H59B 110.7
H59A C59S H59B 108.8
C59S C60S H60A 109.5
C59S C60S H60B 109.5
H60A C60S H60B 109.5
C59S C60S H60C 109.5
H60A C60S H60C 109.5
H60B C60S H60C 109.5
C58T C57T H57D 109.5
C58T C57T H57E 109.5
H57D C57T H57E 109.5
C58T C57T H57F 109.5
H57D C57T H57F 109.5
H57E C57T H57F 109.5
O15T C58T C57T 105.9(9)
O15T C58T H58C 110.6
C57T C58T H58C 110.6
O15T C58T H58D 110.6
C57T C58T H58D 110.6
H58C C58T H58D 108.7
C58T O15T C59T 104.1(10)
O15T C59T C60T 104.1(9)
O15T C59T H59C 110.9
C60T C59T H59C 110.9
O15T C59T H59D 110.9
C60T C59T H59D 110.9
H59C C59T H59D 109.0
C59T C60T H60D 109.5
C59T C60T H60E 109.5
H60D C60T H60E 109.5
C59T C60T H60F 109.5
H60D C60T H60F 109.5
H60E C60T H60F 109.5

loop_
_geom_bond_atom_site_label_1
_geom_bond_atom_site_label_2
_geom_bond_distance
Fe1 O3 1.951(3)
Fe1 O15 1.954(3)
Fe1 O9 1.955(3)
Fe1 O8 1.994(3)
Fe1 O14 2.006(3)
Fe1 O2 2.008(3)
Fe2 O16 1.947(3)
Fe2 O10 1.962(3)
Fe2 O4 1.974(3)
Fe2 O11 2.005(3)
Fe2 O5 2.014(3)
Fe2 O17 2.019(3)
O1 C1 1.344(5)
O1 H1 0.8400
O2 C7 1.293(5)
O3 C9 1.275(5)
O4 C16 1.266(5)
O5 C18 1.289(6)
O6 C24 1.347(7)
O6 H6 0.8400
C1 C2 1.397(6)
C1 C6 1.411(6)
C2 C3 1.352(7)
C2 H2 0.9500
C3 C4 1.390(7)
C3 H3 0.9500
C4 C5 1.371(6)
C4 H4 0.9500
C5 C6 1.390(6)
C5 H5 0.9500
C6 C7 1.477(5)
C7 C8 1.379(5)
C8 C9 1.400(5)
C8 H8 0.9500
C9 C10 1.471(5)
C10 C15 1.390(5)
C10 C11 1.396(6)
C11 C12 1.368(6)
C11 H11 0.9500
C12 C13 1.382(6)
C12 H12 0.9500
C13 C14 1.388(6)
C13 H13 0.9500
C14 C15 1.382(5)
C14 C16 1.487(5)
C15 H15 0.9500
C16 C17 1.399(6)
C17 C18 1.394(6)
C17 H17 0.9500
C18 C19 1.476(6)
C19 C20 1.398(8)
C19 C24 1.397(7)
C20 C21 1.361(8)
C20 H20 0.9500
C21 C22 1.367(10)
C21 H21 0.9500
C22 C23 1.345(10)
C22 H22 0.9500
C23 C24 1.391(8)
C23 H23 0.9500
O7 C25 1.337(6)
O7 H7 0.8400
O8 C31 1.296(5)
O9 C33 1.280(5)
O10 C40 1.280(5)
O11 C42 1.300(5)
O12 C48 1.309(7)
O12 H12A 0.8400
C25 C30 1.402(7)
C25 C26 1.405(7)
C26 C27 1.372(9)
C26 H26 0.9500
C27 C28 1.362(10)
C27 H27 0.9500
C28 C29 1.380(9)
C28 H28 0.9500
C29 C30 1.415(7)
C29 H29 0.9500
C30 C31 1.460(6)
C31 C32 1.382(6)
C32 C33 1.383(6)
C32 H32 0.9500
C33 C34 1.483(6)
C34 C39 1.384(6)
C34 C35 1.386(6)
C35 C36 1.391(7)
C35 H35 0.9500
C36 C37 1.360(8)
C36 H36A 0.9500
C37 C38 1.390(7)
C37 H37 0.9500
C38 C39 1.391(6)
C38 C40 1.475(6)
C39 H39 0.9500
C40 C41 1.391(6)
C41 C42 1.384(7)
C41 H41 0.9500
C42 C43 1.469(6)
C43 C48 1.392(8)
C43 C44 1.417(8)
C44 C45 1.375(9)
C44 H44 0.9500
C45 C46 1.371(11)
C45 H45 0.9500
C46 C47 1.374(10)
C46 H46 0.9500
C47 C48 1.383(8)
C47 H47 0.9500
O13 C49 1.357(6)
O13 H13A 0.8400
O14 C55 1.297(5)
O15 C57 1.281(5)
O16 C64 1.281(5)
O17 C66 1.297(5)
O18 C72 1.335(6)
O18 H18 0.8400
C49 C50 1.393(7)
C49 C54 1.402(6)
C50 C51 1.345(8)
C50 H50 0.9500
C51 C52 1.368(8)
C51 H51 0.9500
C52 C53 1.357(7)
C52 H52 0.9500
C53 C54 1.398(6)
C53 H53 0.9500
C54 C55 1.471(5)
C55 C56 1.395(5)
C56 C57 1.396(5)
C56 H56 0.9500
C57 C58 1.483(5)
C58 C63 1.380(5)
C58 C59 1.398(6)
C59 C60 1.377(6)
C59 H59 0.9500
C60 C61 1.372(6)
C60 H60 0.9500
C61 C62 1.394(6)
C61 H61 0.9500
C62 C63 1.385(5)
C62 C64 1.475(5)
C63 H63 0.9500
C64 C65 1.402(5)
C65 C66 1.378(6)
C65 H65 0.9500
C66 C67 1.481(5)
C67 C72 1.395(6)
C67 C68 1.398(6)
C68 C69 1.361(6)
C68 H68 0.9500
C69 C70 1.361(7)
C69 H69 0.9500
C70 C71 1.356(8)
C70 H70 0.9500
C71 C72 1.403(6)
C71 H71 0.9500
Fe3 O21 1.951(3)
Fe3 O33 1.953(3)
Fe3 O27 1.962(3)
Fe3 O26 2.004(3)
Fe3 O20 2.013(3)
Fe3 O32 2.019(3)
Fe4 O28 1.950(3)
Fe4 O22 1.959(3)
Fe4 O34 1.973(3)
Fe4 O35 2.003(3)
Fe4 O23 2.006(3)
Fe4 O29 2.027(3)
O19 C73 1.362(6)
O19 H19 0.8400
O20 C79 1.290(5)
O21 C81 1.276(5)
O22 C88 1.275(5)
O23 C90 1.299(5)
O24 C96 1.366(7)
O24 H24 0.8400
C73 C74 1.389(7)
C73 C78 1.391(7)
C74 C75 1.370(9)
C74 H74 0.9500
C75 C76 1.362(9)
C75 H75 0.9500
C76 C77 1.378(7)
C76 H76 0.9500
C77 C78 1.405(7)
C77 H77 0.9500
C78 C79 1.468(6)
C79 C80 1.391(6)
C80 C81 1.395(6)
C80 H80 0.9500
C81 C82' 1.483(7)
C81 C82 1.489(8)
C82 C87 1.31(3)
C82 C83 1.50(3)
C83 C84 1.38(2)
C83 H83 0.9500
C84 C85 1.39(2)
C84 H84 0.9500
C85 C86 1.42(4)
C85 H85 0.9500
C86 C87 1.30(3)
C86 C88 1.485(8)
C87 H87 0.9500
C82' C83' 1.351(18)
C83' C84' 1.372(13)
C83' H83' 0.9500
C84' C85' 1.378(13)
C84' H84' 0.9500
C85' C86' 1.41(2)
C85' H85' 0.9500
C86' C88 1.489(7)
C88 C89 1.404(6)
C89 C90 1.378(7)
C89 H89 0.9500
C90 C91 1.466(6)
C91 C92 1.385(7)
C91 C96 1.399(7)
C92 C93 1.387(8)
C92 H92 0.9500
C93 C94 1.384(10)
C93 H93 0.9500
C94 C95 1.363(10)
C94 H94 0.9500
C95 C96 1.390(7)
C95 H95 0.9500
O25 C97 1.349(6)
O25 H25 0.8400
O26 C103 1.301(5)
O27 C105 1.284(5)
O28 C112 1.275(5)
O29 C114 1.301(5)
O30 C120 1.350(5)
O30 H30 0.8400
C97 C98 1.386(7)
C97 C102 1.403(6)
C98 C99 1.337(8)
C98 H98 0.9500
C99 C100 1.388(8)
C99 H99 0.9500
C100 C101 1.353(7)
C100 H100 0.9500
C101 C102 1.397(7)
C101 H101 0.9500
C102 C103 1.466(6)
C103 C104 1.395(5)
C104 C105 1.385(6)
C104 H104 0.9500
C105 C106 1.488(5)
C106 C107 1.375(6)
C106 C111 1.385(5)
C107 C108 1.387(6)
C107 H107 0.9500
C108 C109 1.375(6)
C108 H108 0.9500
C109 C110 1.392(6)
C109 H109 0.9500
C110 C111 1.391(5)
C110 C112 1.472(6)
C111 H111 0.9500
C112 C113 1.394(5)
C113 C114 1.378(6)
C113 H113 0.9500
C114 C115 1.480(5)
C115 C120 1.400(6)
C115 C116 1.400(6)
C116 C117 1.373(6)
C116 H116 0.9500
C117 C118 1.377(7)
C117 H117 0.9500
C118 C119 1.373(7)
C118 H118 0.9500
C119 C120 1.393(6)
C119 H119 0.9500
O31 C121 1.339(6)
O31 H31 0.8400
O32 C127 1.307(5)
O33 C129 1.273(5)
O34 C136 1.275(5)
O35 C138 1.305(5)
O36 C144 1.336(6)
O36 H36 0.8400
C121 C122 1.392(6)
C121 C126 1.399(6)
C122 C123 1.358(7)
C122 H122 0.9500
C123 C124 1.377(7)
C123 H123 0.9500
C124 C125 1.371(7)
C124 H124 0.9500
C125 C126 1.396(6)
C125 H125 0.9500
C126 C127 1.471(6)
C127 C128 1.376(6)
C128 C129 1.396(5)
C128 H128 0.9500
C129 C130 1.483(6)
C130 C135 1.382(5)
C130 C131 1.387(6)
C131 C132 1.379(6)
C131 H131 0.9500
C132 C133 1.381(6)
C132 H132 0.9500
C133 C134 1.395(6)
C133 H133 0.9500
C134 C135 1.388(6)
C134 C136 1.479(5)
C135 H135 0.9500
C136 C137 1.396(6)
C137 C138 1.382(6)
C137 H137 0.9500
C138 C139 1.463(6)
C139 C140 1.398(6)
C139 C144 1.402(6)
C140 C141 1.355(7)
C140 H140 0.9500
C141 C142 1.390(7)
C141 H141 0.9500
C142 C143 1.324(8)
C142 H142 0.9500
C143 C144 1.398(7)
C143 H143 0.9500
Fe5 O45 1.946(3)
Fe5 O51 1.957(3)
Fe5 O39 1.975(3)
Fe5 O50 2.001(3)
Fe5 O38 2.005(3)
Fe5 O44 2.019(3)
Fe6 O40 1.955(3)
Fe6 O52 1.955(3)
Fe6 O46 1.960(3)
Fe6 O53 1.998(3)
Fe6 O47 2.007(3)
Fe6 O41 2.011(3)
O37 C145 1.349(6)
O37 H37A 0.8400
O38 C151 1.301(5)
O39 C153 1.272(5)
O40 C160 1.274(5)
O41 C162 1.294(5)
O42 C168 1.349(6)
O42 H42 0.8400
C145 C146 1.385(6)
C145 C150 1.408(6)
C146 C147 1.342(8)
C146 H146 0.9500
C147 C148 1.387(7)
C147 H147 0.9500
C148 C149 1.366(6)
C148 H148 0.9500
C149 C150 1.384(6)
C149 H149 0.9500
C150 C151 1.469(5)
C151 C152 1.386(5)
C152 C153 1.404(5)
C152 H152 0.9500
C153 C154 1.483(5)
C154 C155 1.386(6)
C154 C159 1.402(5)
C155 C156 1.386(6)
C155 H155 0.9500
C156 C157 1.380(6)
C156 H156 0.9500
C157 C158 1.389(6)
C157 H157 0.9500
C158 C159 1.385(5)
C158 C160 1.484(5)
C159 H159 0.9500
C160 C161 1.393(6)
C161 C162 1.387(6)
C161 H161 0.9500
C162 C163 1.476(6)
C163 C164 1.401(6)
C163 C168 1.407(6)
C164 C165 1.383(6)
C164 H164 0.9500
C165 C166 1.380(7)
C165 H165 0.9500
C166 C167 1.368(8)
C166 H166 0.9500
C167 C168 1.384(7)
C167 H167 0.9500
O43 C169 1.357(6)
O43 H43 0.8400
O44 C175 1.296(5)
O45 C177 1.271(5)
O46 C184 1.284(5)
O47 C186 1.300(6)
O48 C192 1.338(7)
O48 H48 0.8400
C169 C174 1.387(7)
C169 C170 1.404(7)
C170 C171 1.343(8)
C170 H170 0.9500
C171 C172 1.360(8)
C171 H171 0.9500
C172 C173 1.367(6)
C172 H172 0.9500
C173 C174 1.400(7)
C173 H173 0.9500
C174 C175 1.483(5)
C175 C176 1.379(6)
C176 C177 1.404(5)
C176 H176 0.9500
C177 C178 1.470(6)
C178 C183 1.395(5)
C178 C179 1.401(6)
C179 C180 1.363(6)
C179 H179 0.9500
C180 C181 1.389(6)
C180 H180 0.9500
C181 C182 1.380(7)
C181 H181 0.9500
C182 C183 1.389(6)
C182 C184 1.481(6)
C183 H183 0.9500
C184 C185 1.399(6)
C185 C186 1.395(6)
C185 H185 0.9500
C186 C187 1.466(6)
C187 C188 1.382(8)
C187 C192 1.400(7)
C188 C189 1.371(8)
C188 H188 0.9500
C189 C190 1.393(9)
C189 H189 0.9500
C190 C191 1.331(9)
C190 H190 0.9500
C191 C192 1.395(8)
C191 H191 0.9500
O49 C193 1.337(7)
O49 H49 0.8400
O50 C199 1.286(5)
O51 C201 1.273(5)
O52 C208 1.279(5)
O53 C210 1.301(5)
O54 C216 1.349(6)
O54 H54 0.8400
C193 C194 1.367(8)
C193 C198 1.406(7)
C194 C195 1.356(11)
C194 H194 0.9500
C195 C196 1.397(11)
C195 H195 0.9500
C196 C197 1.373(9)
C196 H196 0.9500
C197 C198 1.389(8)
C197 H197 0.9500
C198 C199 1.466(7)
C199 C200 1.382(6)
C200 C201 1.393(6)
C200 H200 0.9500
C201 C202 1.491(6)
C202 C207 1.384(6)
C202 C203 1.399(6)
C203 C204 1.379(7)
C203 H203 0.9500
C204 C205 1.361(7)
C204 H204 0.9500
C205 C206 1.403(7)
C205 H205 0.9500
C206 C207 1.378(6)
C206 C208 1.479(6)
C207 H207 0.9500
C208 C209 1.390(6)
C209 C210 1.383(7)
C209 H209 0.9500
C210 C211 1.466(6)
C211 C212 1.393(7)
C211 C216 1.401(8)
C212 C213 1.403(8)
C212 H212 0.9500
C213 C214 1.362(10)
C213 H213 0.9500
C214 C215 1.383(9)
C214 H214 0.9500
C215 C216 1.407(7)
C215 H215 0.9500
O1S C1S 1.398(8)
O1S C4S 1.432(8)
C1S C2S 1.481(14)
C1S C2S' 1.50(2)
C1S H1SA 0.9900
C1S H1SB 0.9900
C1S H1SC 0.9900
C1S H1SD 0.9900
C2S C3S 1.387(17)
C2S H2SA 0.9900
C2S H2SB 0.9900
C3S C4S 1.364(14)
C3S H3SA 0.9900
C3S H3SB 0.9900
C2S' C3S' 1.44(3)
C2S' H2SC 0.9900
C2S' H2SD 0.9900
C3S' C4S 1.50(2)
C3S' H3SC 0.9900
C3S' H3SD 0.9900
C4S H4SA 0.9900
C4S H4SB 0.9900
C4S H4SC 0.9900
C4S H4SD 0.9900
O2S C8S 1.376(8)
O2S C5S 1.396(9)
C5S C6S 1.446(10)
C5S H5SA 0.9900
C5S H5SB 0.9900
C6S C7S 1.438(9)
C6S H6SA 0.9900
C6S H6SB 0.9900
C7S C8S 1.477(9)
C7S H7SA 0.9900
C7S H7SB 0.9900
C8S H8SA 0.9900
C8S H8SB 0.9900
O3S C12S 1.267(10)
O3S C9S 1.345(9)
C9S C10S 1.491(10)
C9S H9SA 0.9900
C9S H9SB 0.9900
C10S C11S 1.401(12)
C10S H10A 0.9900
C10S H10B 0.9900
C11S C12S 1.427(12)
C11S H11A 0.9900
C11S H11B 0.9900
C12S H12B 0.9900
C12S H12C 0.9900
O4S C13S 1.371(8)
O4S C16S 1.378(8)
C13S C14S 1.455(11)
C13S C14B 1.478(13)
C13S H13D 0.9900
C13S H13E 0.9900
C13S H13B 0.9900
C13S H13C 0.9900
C14S C15S 1.350(12)
C14S H14A 0.9900
C14S H14B 0.9900
C15S C16S 1.469(11)
C15S H15A 0.9900
C15S H15B 0.9900
C14B C15B 1.371(15)
C14B H14C 0.9900
C14B H14D 0.9900
C15B C16S 1.455(13)
C15B H15C 0.9900
C15B H15D 0.9900
C16S H16C 0.9900
C16S H16D 0.9900
C16S H16A 0.9900
C16S H16B 0.9900
O5S C20S 1.235(10)
O5S C17S 1.348(9)
C17S C18S 1.461(11)
C17S H17A 0.9900
C17S H17B 0.9900
C18S C19S 1.487(13)
C18S H18A 0.9900
C18S H18B 0.9900
C19S C20S 1.396(12)
C19S H19A 0.9900
C19S H19B 0.9900
C20S H20A 0.9900
C20S H20B 0.9900
O6S C21S 1.392(11)
O6S C24S 1.396(12)
C21S C22S 1.390(12)
C21S H21A 0.9900
C21S H21B 0.9900
C22S C23S 1.427(13)
C22S H22A 0.9900
C22S H22B 0.9900
C23S C24S 1.539(14)
C23S H23A 0.9900
C23S H23B 0.9900
C24S H24A 0.9900
C24S H24B 0.9900
O7S C28S 1.325(13)
O7S C25S 1.448(13)
C25S C26S 1.473(13)
C25S H25A 0.9900
C25S H25B 0.9900
C26S C27S 1.505(14)
C26S H26A 0.9900
C26S H26B 0.9900
C27S C28S 1.542(14)
C27S H27A 0.9900
C27S H27B 0.9900
C28S H28A 0.9900
C28S H28B 0.9900
O10S C37S 1.339(18)
O10S C40S 1.340(15)
C37S C38S 1.520(18)
C38S C39S 1.451(18)
C38S H38A 0.9900
C38S H38B 0.9900
C39S C40S 1.396(16)
C39S H39A 0.9900
C39S H39B 0.9900
C40S H40A 0.9900
C40S H40B 0.9900
O11S C44S 1.345(14)
O11S C41S 1.365(14)
C41S C42S 1.431(14)
C41S H41A 0.9900
C41S H41B 0.9900
C42S C43S 1.352(16)
C42S H42A 0.9900
C42S H42B 0.9900
C43S C44S 1.432(15)
C43S H43A 0.9900
C43S H43B 0.9900
C44S H44A 0.9900
C44S H44B 0.9900
O12S C48S 1.298(14)
O12S C45S 1.323(13)
C45S C46S 1.484(14)
C45S H45A 0.9900
C45S H45B 0.9900
C46S C47S 1.332(16)
C46S H46A 0.9900
C46S H46B 0.9900
C47S C48S 1.424(15)
C47S H47A 0.9900
C47S H47B 0.9900
C48S H48A 0.9900
C48S H48B 0.9900
O13S C49S 1.240(12)
O13S C52S 1.386(13)
C49S C50S 1.398(13)
C49S H49A 0.9900
C49S H49B 0.9900
C50S C51S 1.343(14)
C50S H50A 0.9900
C50S H50B 0.9900
C51S C52S 1.407(13)
C51S H51A 0.9900
C51S H51B 0.9900
C52S H52A 0.9900
C52S H52B 0.9900
O14S C56S 1.320(13)
O14S C53S 1.332(14)
C53S C54S 1.453(15)
C53S H53A 0.9900
C53S H53B 0.9900
C54S C55S 1.322(16)
C54S H54A 0.9900
C54S H54B 0.9900
C55S C56S 1.439(14)
C55S H55A 0.9900
C55S H55B 0.9900
C56S H56A 0.9900
C56S H56B 0.9900
C57S C58S 1.543(13)
C57S H57A 0.9800
C57S H57B 0.9800
C57S H57C 0.9800
C58S O15S 1.402(10)
C58S H58A 0.9900
C58S H58B 0.9900
O15S C59S 1.398(9)
C59S C60S 1.543(12)
C59S H59A 0.9900
C59S H59B 0.9900
C60S H60A 0.9800
C60S H60B 0.9800
C60S H60C 0.9800
C57T C58T 1.532(12)
C57T H57D 0.9800
C57T H57E 0.9800
C57T H57F 0.9800
C58T O15T 1.397(9)
C58T H58C 0.9900
C58T H58D 0.9900
O15T C59T 1.401(10)
C59T C60T 1.542(13)
C59T H59C 0.9900
C59T H59D 0.9900
C60T H60D 0.9800
C60T H60E 0.9800
C60T H60F 0.9800

loop_
_geom_hbond_atom_site_label_D
_geom_hbond_atom_site_label_H
_geom_hbond_atom_site_label_A
_geom_hbond_distance_DH
_geom_hbond_distance_HA
_geom_hbond_distance_DA
_geom_hbond_angle_DHA
O1 H1 O2 0.84 1.81 2.541(4) 144.4
O6 H6 O5 0.84 1.78 2.520(5) 145.5
O7 H7 O8 0.84 1.79 2.507(4) 142.6
O12 H12A O11 0.84 1.75 2.496(5) 146.4
O13 H13A O14 0.84 1.79 2.525(4) 145.3
O18 H18 O17 0.84 1.81 2.543(4) 145.3
O19 H19 O20 0.84 1.81 2.527(4) 142.6
O24 H24 O23 0.84 1.83 2.550(5) 143.0
O25 H25 O26 0.84 1.77 2.506(4) 145.3
O30 H30 O29 0.84 1.79 2.530(4) 145.3
O31 H31 O32 0.84 1.79 2.527(4) 145.2
O36 H36 O35 0.84 1.76 2.496(4) 145.6
O37 H37A O38 0.84 1.75 2.490(4) 145.8
O42 H42 O41 0.84 1.85 2.539(4) 138.6
O43 H43 O44 0.84 1.82 2.540(4) 142.6
O48 H48 O47 0.84 1.77 2.512(4) 145.5
O49 H49 O38 0.84 2.64 3.338(5) 142.1
O49 H49 O50 0.84 1.80 2.535(4) 144.7
O54 H54 O53 0.84 1.78 2.515(5) 144.5
